data_7201819
loop_
_publ_author_name
'Liu, Ying-Ying'
'Ma, Jian-Fang'
'Yang, Jin'
'Ma, Ji-Cheng'
'Su, Zhong-Min'

_publ_section_title
;
 Versatile frameworks constructed from divalent metals and
 1,2,3,4-butanetetracarboxylate anion: syntheses, crystal structures,
 luminescence and magnetic properties
;
_journal_issue 7
_journal_name_full CrystEngComm
_journal_page_first 894
_journal_paper_doi 10.1039/b716476a
_journal_volume 10
_journal_year 2008
_chemical_formula_sum 'C14 H19 Co N4 O5'
_chemical_formula_weight 382.26
_chemical_name_systematic
;
?
;
_space_group_IT_number 14
_symmetry_cell_setting monoclinic
_symmetry_space_group_name_Hall '-P 2yn'
_symmetry_space_group_name_H-M 'P 1 21/n 1'
_atom_sites_solution_hydrogens geom
_atom_sites_solution_primary direct
_atom_sites_solution_secondary difmap
_audit_creation_method SHELXL-97
_cell_angle_alpha 90.00
_cell_angle_beta 103.5190(10)
_cell_angle_gamma 90.00
_cell_formula_units_Z 4
_cell_length_a 8.348(7)
_cell_length_b 17.557(15)
_cell_length_c 11.288(9)
_cell_measurement_reflns_used 2659
_cell_measurement_temperature 293(2)
_cell_measurement_theta_max 28.3
_cell_measurement_theta_min 2.2
_cell_volume 1609(2)
_computing_cell_refinement 'SAINT (Bruker, 1999)'
_computing_data_collection 'SMART (Bruker, 1997)'
_computing_data_reduction SAINT
_computing_molecular_graphics 'SHELXTL-PLUS (Sheldrick, 1990)'
_computing_publication_material SHELXL-97
_computing_structure_refinement 'SHELXL-97 (Sheldrick, 1997)'
_computing_structure_solution 'SHELXS-97(Sheldrick, 1997)'
_diffrn_ambient_temperature 293(2)
_diffrn_measured_fraction_theta_full 0.998
_diffrn_measured_fraction_theta_max 0.934
_diffrn_measurement_device_type 'Bruker APEX CCD area-detector'
_diffrn_measurement_method '\w scans'
_diffrn_radiation_monochromator graphite
_diffrn_radiation_source 'fine-focus sealed tube'
_diffrn_radiation_type MoK\a
_diffrn_radiation_wavelength 0.71069
_diffrn_reflns_av_R_equivalents 0.0504
_diffrn_reflns_av_sigmaI/netI 0.0571
_diffrn_reflns_limit_h_max 11
_diffrn_reflns_limit_h_min -10
_diffrn_reflns_limit_k_max 16
_diffrn_reflns_limit_k_min -22
_diffrn_reflns_limit_l_max 15
_diffrn_reflns_limit_l_min -15
_diffrn_reflns_number 9619
_diffrn_reflns_theta_full 25.00
_diffrn_reflns_theta_max 28.34
_diffrn_reflns_theta_min 2.32
_diffrn_standards_interval_time 0
_diffrn_standards_number 0
_exptl_absorpt_coefficient_mu 1.100
_exptl_absorpt_correction_T_max 0.864
_exptl_absorpt_correction_T_min 0.746
_exptl_absorpt_correction_type empirical
_exptl_absorpt_process_details 'SADABS(Sheldrick, 1996)'
_exptl_crystal_colour Violet
_exptl_crystal_density_diffrn 1.578
_exptl_crystal_density_meas ?
_exptl_crystal_density_method 'not measured'
_exptl_crystal_description Block
_exptl_crystal_F_000 792
_exptl_crystal_size_max 0.287
_exptl_crystal_size_mid 0.246
_exptl_crystal_size_min 0.178
_refine_diff_density_max 0.646
_refine_diff_density_min -0.388
_refine_diff_density_rms 0.087
_refine_ls_extinction_method none
_refine_ls_goodness_of_fit_ref 1.012
_refine_ls_hydrogen_treatment mixed
_refine_ls_matrix_type full
_refine_ls_number_parameters 267
_refine_ls_number_reflns 3751
_refine_ls_number_restraints 3
_refine_ls_restrained_S_all 1.012
_refine_ls_R_factor_all 0.0759
_refine_ls_R_factor_gt 0.0503
_refine_ls_shift/su_max 0.000
_refine_ls_shift/su_mean 0.000
_refine_ls_structure_factor_coef Fsqd
_refine_ls_weighting_details 'calc w=1/[\s^2^(Fo^2^)+(0.0706P)^2^+1.4577P] where P=(Fo^2^+2Fc^2^)/3'
_refine_ls_weighting_scheme calc
_refine_ls_wR_factor_gt 0.1272
_refine_ls_wR_factor_ref 0.1416
_reflns_number_gt 2683
_reflns_number_total 3751
_reflns_threshold_expression >2sigma(I)
_cod_data_source_file b716476a.txt
_cod_data_source_block compound-9
_cod_depositor_comments
;
The following automatic conversions were performed:
'_symmetry_cell_setting' value 'Monoclinic' changed to 'monoclinic'
according to '/home/saulius/struct/CIF-dictionaries/cif_core.dic'
dictionary named 'cif_core.dic' version 2.4.1 from 2010-06-29.

Automatic conversion script
Id: cif_fix_enum 1527 2010-12-29 10:47:43Z saulius 

The following automatic conversions were performed:

'_exptl_crystal_density_meas' value 'none' was changed to '?' - the
value is perceived as not measured.

Automatic conversion script
Id: cif_fix_values 3008 2015-01-20 13:52:24Z robertas 
;
_cod_original_sg_symbol_H-M P2(1)/n
_cod_database_code 7201819

loop_
_symmetry_equiv_pos_as_xyz
'x, y, z'
'-x+1/2, y+1/2, -z+1/2'
'-x, -y, -z'
'x-1/2, -y-1/2, z-1/2'

loop_
_atom_site_label
_atom_site_type_symbol
_atom_site_fract_x
_atom_site_fract_y
_atom_site_fract_z
_atom_site_U_iso_or_equiv
_atom_site_adp_type
_atom_site_occupancy
_atom_site_symmetry_multiplicity
_atom_site_calc_flag
_atom_site_refinement_flags
_atom_site_disorder_assembly
_atom_site_disorder_group
C1 C 0.7133(13) 0.0792(7) -0.5283(9) 0.061(3) Uani 0.50 1 d P . .
C1' C 0.8053(10) 0.0560(5) -0.5022(7) 0.0317(16) Uiso 0.50 1 d P . .
C2' C 0.9200(16) 0.1588(8) -0.5272(13) 0.050(4) Uiso 0.50 1 d P . .
C2 C 0.8714(15) 0.1736(6) -0.5436(8) 0.033(2) Uani 0.50 1 d P . .
C3' C 0.8887(11) 0.1151(6) -0.6293(9) 0.039(2) Uiso 0.50 1 d P . .
C3 C 0.8214(13) 0.1329(5) -0.6481(7) 0.0362(18) Uani 0.50 1 d P . .
C4 C 0.7947(11) 0.3806(5) 0.0361(7) 0.0402(18) Uiso 0.50 1 d P . .
C4' C 0.8986(10) 0.3796(4) 0.0540(6) 0.0301(15) Uani 0.50 1 d P . .
C5 C 0.8298(5) 0.3142(2) 0.1957(3) 0.0431(10) Uani 1 1 d . . .
H5 H 0.8227 0.3013 0.2742 0.052 Uiso 1 1 calc R . .
C6 C 0.8287(6) 0.2635(2) 0.1079(4) 0.0458(10) Uani 1 1 d . . .
C7 C 0.7361(13) 0.2786(7) -0.1229(9) 0.076(4) Uani 0.50 1 d P . .
C7' C 0.9408(11) 0.2741(6) -0.0902(8) 0.052(2) Uiso 0.50 1 d P . .
C8' C 0.8657(11) 0.2293(5) -0.1558(7) 0.044(2) Uani 0.50 1 d P . .
C8 C 0.7880(15) 0.2500(8) -0.1793(11) 0.065(3) Uiso 0.50 1 d P . .
C9 C 0.8628(15) 0.2097(7) -0.2829(11) 0.063(3) Uiso 0.50 1 d P . .
C9' C 0.7875(14) 0.2109(9) -0.2987(10) 0.065(6) Uani 0.50 1 d P . .
C10 C 0.9194(15) 0.1399(7) -0.3183(8) 0.044(3) Uani 0.40 1 d P . .
C10' C 0.731(2) 0.1884(10) -0.3787(15) 0.057(4) Uiso 0.30 1 d P . .
C10" C 0.8445(19) 0.1489(10) -0.3192(14) 0.040(4) Uiso 0.30 1 d P . .
C11 C 1.1635(4) 0.5244(2) 0.2979(3) 0.0368(9) Uani 1 1 d . . .
C12 C 1.3342(4) 0.5463(3) 0.3702(3) 0.0410(9) Uani 1 1 d . . .
H12A H 1.4070 0.5501 0.3148 0.049 Uiso 1 1 calc R . .
H12B H 1.3286 0.5963 0.4057 0.049 Uiso 1 1 calc R . .
C13 C 1.4078(4) 0.4909(2) 0.4708(3) 0.0295(7) Uani 1 1 d . . .
H13 H 1.4043 0.4403 0.4335 0.035 Uiso 1 1 calc R . .
C14 C 1.3128(4) 0.4858(2) 0.5693(3) 0.0287(7) Uani 1 1 d . . .
N1 N 0.7696(4) 0.06204(18) -0.6247(2) 0.0341(7) Uani 1 1 d . . .
N2 N 0.7949(13) 0.1386(6) -0.4679(9) 0.065(3) Uani 0.50 1 d P . .
N2' N 0.8642(9) 0.1224(5) -0.4504(7) 0.0301(18) Uiso 0.50 1 d P . .
N3 N 0.8424(4) 0.38725(17) 0.1578(2) 0.0350(7) Uani 1 1 d . . .
N4' N 0.8928(8) 0.3065(3) 0.0199(5) 0.0334(13) Uani 0.50 1 d P . .
N4 N 0.7871(9) 0.3061(4) 0.0038(6) 0.0415(16) Uiso 0.50 1 d P . .
O1 O 1.1291(4) 0.5279(2) 0.1856(2) 0.0641(10) Uani 1 1 d . . .
O2 O 1.0611(3) 0.50495(16) 0.3576(2) 0.0401(7) Uani 1 1 d . . .
O3 O 1.2643(3) 0.42306(17) 0.5972(2) 0.0431(7) Uani 1 1 d . . .
O4 O 1.2919(3) 0.54656(16) 0.6266(2) 0.0357(6) Uani 1 1 d . . .
Co1 Co 0.84113(5) 0.48580(3) 0.25362(4) 0.02411(15) Uani 1 1 d . . .
O1W O 0.9645(5) 0.34499(19) 0.5012(3) 0.0672(10) Uani 1 1 d D . .
H1A H 0.888(5) 0.377(3) 0.474(5) 0.101 Uiso 1 1 d D . .
H1B H 1.061(4) 0.367(3) 0.533(5) 0.101 Uiso 1 1 d D . .

loop_
_atom_site_aniso_label
_atom_site_aniso_U_11
_atom_site_aniso_U_22
_atom_site_aniso_U_33
_atom_site_aniso_U_23
_atom_site_aniso_U_13
_atom_site_aniso_U_12
C1 0.063(6) 0.076(7) 0.056(5) -0.040(5) 0.041(5) -0.035(6)
C2 0.047(6) 0.027(5) 0.025(4) -0.007(3) 0.009(4) -0.004(5)
C3 0.063(6) 0.024(4) 0.022(3) -0.002(3) 0.011(4) -0.005(4)
C4' 0.043(4) 0.024(4) 0.026(3) -0.003(3) 0.014(3) -0.003(3)
C5 0.069(3) 0.033(2) 0.0317(19) -0.0012(16) 0.0206(18) -0.0020(19)
C6 0.063(3) 0.037(2) 0.037(2) -0.0050(17) 0.0106(19) -0.002(2)
C7 0.075(7) 0.100(9) 0.048(5) -0.050(6) 0.002(5) 0.029(6)
C8' 0.055(5) 0.055(5) 0.020(3) -0.027(3) 0.004(3) 0.013(4)
C9' 0.045(6) 0.172(14) 0.071(7) -0.058(9) 0.023(5) -0.027(7)
C10 0.046(6) 0.060(8) 0.023(4) -0.023(4) 0.004(4) 0.022(5)
C11 0.0319(18) 0.054(3) 0.0240(16) 0.0059(16) 0.0047(13) 0.0081(16)
C12 0.0340(19) 0.055(3) 0.0345(19) 0.0147(18) 0.0088(15) -0.0005(18)
C13 0.0257(16) 0.042(2) 0.0200(14) -0.0005(14) 0.0039(12) -0.0011(15)
C14 0.0212(14) 0.041(2) 0.0217(14) 0.0053(15) 0.0013(11) 0.0032(15)
N1 0.0453(17) 0.0342(17) 0.0232(13) -0.0057(12) 0.0085(12) -0.0088(14)
N2 0.077(7) 0.071(7) 0.060(5) -0.052(5) 0.042(6) -0.036(6)
N3 0.0527(19) 0.0303(17) 0.0229(13) -0.0013(12) 0.0108(13) -0.0003(14)
N4' 0.051(4) 0.028(3) 0.023(3) -0.008(2) 0.014(3) -0.008(3)
O1 0.0566(19) 0.111(3) 0.0212(13) 0.0088(15) 0.0019(12) -0.0036(18)
O2 0.0292(12) 0.063(2) 0.0272(12) -0.0005(12) 0.0049(10) -0.0050(12)
O3 0.0429(15) 0.0439(17) 0.0411(14) 0.0162(13) 0.0071(12) -0.0037(13)
O4 0.0364(13) 0.0449(16) 0.0273(12) -0.0033(11) 0.0109(10) 0.0000(12)
Co1 0.0284(2) 0.0249(2) 0.0184(2) 0.00041(18) 0.00437(16) 0.00026(19)
O1W 0.074(2) 0.0347(18) 0.081(3) -0.0118(16) -0.006(2) -0.0001(17)

loop_
_atom_type_symbol
_atom_type_description
_atom_type_scat_dispersion_real
_atom_type_scat_dispersion_imag
_atom_type_scat_source
C C 0.0033 0.0016 'International Tables Vol C Tables 4.2.6.8 and 6.1.1.4'
H H 0.0000 0.0000 'International Tables Vol C Tables 4.2.6.8 and 6.1.1.4'
N N 0.0061 0.0033 'International Tables Vol C Tables 4.2.6.8 and 6.1.1.4'
O O 0.0106 0.0060 'International Tables Vol C Tables 4.2.6.8 and 6.1.1.4'
Co Co 0.3494 0.9721 'International Tables Vol C Tables 4.2.6.8 and 6.1.1.4'

loop_
_geom_angle_atom_site_label_1
_geom_angle_atom_site_label_2
_geom_angle_atom_site_label_3
_geom_angle
_geom_angle_site_symmetry_1
_geom_angle_site_symmetry_3
_geom_angle_publ_flag
C1' C1 N1 73.2(8) . . ?
C1' C1 N2 83.5(10) . . ?
N1 C1 N2 111.1(7) . . ?
C1' C1 N2' 59.7(8) . . ?
N1 C1 N2' 100.4(6) . . ?
C1' C1 C3 87.0(9) . . ?
N2 C1 C3 74.0(6) . . ?
N2' C1 C3 73.8(5) . . ?
C1 C1' N1 69.2(8) . . ?
C1 C1' N2' 86.8(10) . . ?
N1 C1' N2' 110.4(7) . . ?
C1 C1' N2 62.0(9) . . ?
N1 C1' N2 100.1(6) . . ?
C1 C1' C3' 86.6(9) . . ?
N2' C1' C3' 73.3(6) . . ?
N2 C1' C3' 74.8(6) . . ?
N2' C2' C3' 105.7(13) . . ?
C3' C2' N2 104.0(11) . . ?
N2' C2' C3 105.2(11) . . ?
N2 C2' C3 92.6(10) . . ?
N2 C2 C3 102.6(8) . . ?
C3 C2 N2' 104.9(8) . . ?
N2 C2 C3' 103.9(8) . . ?
N2' C2 C3' 94.4(8) . . ?
C3 C3' C2' 89.1(15) . . ?
C3 C3' N1 75.9(13) . . ?
C2' C3' N1 110.4(9) . . ?
C3 C3' C2 69.7(13) . . ?
N1 C3' C2 105.7(7) . . ?
C3 C3' C1' 93.8(14) . . ?
C2' C3' C1' 73.6(8) . . ?
C2 C3' C1' 77.6(6) . . ?
C3' C3 C2 84.3(15) . . ?
C3' C3 N1 77.3(13) . . ?
C2 C3 N1 111.0(7) . . ?
C3' C3 C2' 65.7(14) . . ?
N1 C3 C2' 103.5(8) . . ?
C3' C3 C1 92.6(14) . . ?
C2 C3 C1 76.1(6) . . ?
C2' C3 C1 76.6(7) . . ?
C4' C4 N3 73.4(8) . . ?
C4' C4 N4 91.5(9) . . ?
N3 C4 N4 110.0(7) . . ?
C4' C4 N4' 58.4(8) . . ?
N3 C4 N4' 98.8(6) . . ?
C4 C4' N4' 89.2(9) . . ?
C4 C4' N3 70.3(8) . . ?
N4' C4' N3 110.1(6) . . ?
C4 C4' N4 57.1(8) . . ?
N3 C4' N4 95.4(5) . . ?
C6 C5 N3 112.5(3) . . ?
C6 C5 H5 123.8 . . ?
N3 C5 H5 123.8 . . ?
C5 C6 N4 103.3(5) . . ?
C5 C6 N4' 102.9(4) . . ?
C8 C7 N4 136.2(12) . . ?
N4 C7 C8' 111.6(8) . . ?
C8 C7 C7' 62.3(9) . . ?
N4 C7 C7' 75.6(6) . . ?
C8 C7 N4' 111.2(11) . . ?
C8' C7 N4' 88.0(6) . . ?
C7' C7 N4' 49.6(4) . . ?
C8' C7' N4' 125.1(9) . . ?
C8 C7' N4' 108.3(8) . . ?
C8' C7' C7 61.1(7) . . ?
N4' C7' C7 73.0(5) . . ?
C8' C7' N4 102.6(8) . . ?
C8 C7' N4 83.1(7) . . ?
C7 C7' N4 47.7(4) . . ?
C8 C8' C7' 101.3(15) . . ?
C8 C8' C9 87.3(14) . . ?
C7' C8' C9 131.7(10) . . ?
C7' C8' C7 76.3(7) . . ?
C9 C8' C7 121.9(9) . . ?
C8 C8' C9' 68.0(13) . . ?
C7' C8' C9' 143.2(11) . . ?
C7 C8' C9' 102.4(8) . . ?
C8' C8 C7 120.1(18) . . ?
C8' C8 C7' 49.7(11) . . ?
C7 C8 C7' 81.7(11) . . ?
C8' C8 C9' 85.2(14) . . ?
C7 C8 C9' 153.6(14) . . ?
C7' C8 C9' 123.7(10) . . ?
C8' C8 C9 65.6(12) . . ?
C7 C8 C9 173.7(15) . . ?
C7' C8 C9 101.5(9) . . ?
C9' C9 C10" 83(2) . . ?
C10" C9 C10' 57.1(12) . . ?
C9' C9 C10 110(2) . . ?
C10' C9 C10 78.6(11) . . ?
C9' C9 C8' 93.2(18) . . ?
C10" C9 C8' 122.7(13) . . ?
C10' C9 C8' 130.3(12) . . ?
C10 C9 C8' 123.5(10) . . ?
C9' C9 C8 69.5(16) . . ?
C10" C9 C8 128.9(14) . . ?
C10' C9 C8 108.1(11) . . ?
C10 C9 C8 143.3(11) . . ?
C9 C9' C10' 119(2) . . ?
C9 C9' C10" 67(2) . . ?
C10' C9' C10" 66.4(13) . . ?
C9 C9' C8 88.2(17) . . ?
C10' C9' C8 152.9(15) . . ?
C10" C9' C8 130.4(15) . . ?
C9 C9' C8' 64.7(16) . . ?
C10' C9' C8' 166.6(19) . . ?
C10" C9' C8' 106.2(13) . . ?
C9 C9' C10 50.5(18) . . ?
C10' C9' C10 77.0(12) . . ?
C8 C9' C10 125.3(11) . . ?
C8' C9' C10 98.7(9) . . ?
C10" C10 C9 53.1(18) . . ?
C10" C10 N2' 87.9(19) . . ?
C9 C10 N2' 114.8(9) . . ?
N2' C10 C9' 102.9(8) . . ?
C10" C10 N2 68.6(18) . . ?
C9 C10 N2 97.0(9) . . ?
C9' C10 N2 83.2(7) . . ?
C9 C10 C10' 50.6(8) . . ?
N2' C10 C10' 71.0(7) . . ?
N2 C10 C10' 50.9(7) . . ?
C9' C10' C10" 65.9(15) . . ?
C10" C10' C9 50.8(11) . . ?
C9' C10' N2 131.6(16) . . ?
C10" C10' N2 72.3(12) . . ?
C9 C10' N2 109.4(13) . . ?
C9' C10' C10 69.8(13) . . ?
C9 C10' C10 50.8(8) . . ?
N2 C10' C10 64.2(8) . . ?
C9' C10' N2' 115.3(15) . . ?
C10" C10' N2' 56.2(10) . . ?
C9 C10' N2' 93.5(10) . . ?
C10 C10' N2' 47.4(5) . . ?
C10 C10" C9 100(2) . . ?
C10 C10" C9' 129(3) . . ?
C10 C10" C10' 140(3) . . ?
C9 C10" C10' 72.1(14) . . ?
C9' C10" C10' 47.7(11) . . ?
C10 C10" N2' 68.4(18) . . ?
C9 C10" N2' 124.8(14) . . ?
C9' C10" N2' 124.1(13) . . ?
C10' C10" N2' 83.7(12) . . ?
C10 C10" N2 90(2) . . ?
C9 C10" N2 116.8(14) . . ?
C9' C10" N2 105.9(13) . . ?
C10' C10" N2 61.9(11) . . ?
O1 C11 O2 122.8(4) . . ?
O1 C11 C12 120.2(3) . . ?
O2 C11 C12 117.0(3) . . ?
C13 C12 C11 113.9(3) . . ?
C13 C12 H12A 108.8 . . ?
C11 C12 H12A 108.8 . . ?
C13 C12 H12B 108.8 . . ?
C11 C12 H12B 108.8 . . ?
H12A C12 H12B 107.7 . . ?
C12 C13 C14 113.6(3) . . ?
C12 C13 C13 111.9(4) . 3_866 ?
C14 C13 C13 109.7(3) . 3_866 ?
C12 C13 H13 107.1 . . ?
C14 C13 H13 107.1 . . ?
C13 C13 H13 107.1 3_866 . ?
O3 C14 O4 121.4(3) . . ?
O3 C14 C13 119.8(3) . . ?
O4 C14 C13 118.7(3) . . ?
C1 N1 C3 98.2(6) . . ?
C1' N1 C3 105.5(5) . . ?
C1 N1 C3' 106.1(6) . . ?
C1' N1 C3' 96.0(6) . . ?
C1 N1 Co1 123.4(4) . 2_644 ?
C1' N1 Co1 129.5(4) . 2_644 ?
C3 N1 Co1 125.0(4) . 2_644 ?
C3' N1 Co1 129.2(4) . 2_644 ?
N2' N2 C2 82.4(14) . . ?
N2' N2 C1 97.4(16) . . ?
C2 N2 C1 107.2(8) . . ?
N2' N2 C2' 62.5(13) . . ?
C1 N2 C2' 107.4(9) . . ?
N2' N2 C1' 63.0(13) . . ?
C2 N2 C1' 102.4(7) . . ?
C2' N2 C1' 91.5(8) . . ?
N2' N2 C10' 119.1(16) . . ?
C2 N2 C10' 117.0(11) . . ?
C1 N2 C10' 124.7(10) . . ?
C2' N2 C10' 125.5(11) . . ?
C1' N2 C10' 140.6(10) . . ?
N2' N2 C10" 74.7(15) . . ?
C2 N2 C10" 124.1(9) . . ?
C1 N2 C10" 125.6(10) . . ?
C2' N2 C10" 114.8(10) . . ?
C1' N2 C10" 110.7(10) . . ?
C10' N2 C10" 45.8(9) . . ?
N2' N2 C10 54.3(13) . . ?
C2 N2 C10 110.2(9) . . ?
C1 N2 C10 127.8(11) . . ?
C2' N2 C10 96.6(9) . . ?
C1' N2 C10 101.7(9) . . ?
C10' N2 C10 65.0(8) . . ?
N2 N2' C2' 90.9(15) . . ?
N2 N2' C1' 92.2(14) . . ?
C2' N2' C1' 107.4(10) . . ?
N2 N2' C2 70.9(14) . . ?
C1' N2' C2 107.8(7) . . ?
N2 N2' C10 105.5(15) . . ?
C2' N2' C10 120.7(11) . . ?
C1' N2' C10 127.7(8) . . ?
C2 N2' C10 124.4(9) . . ?
N2 N2' C1 58.8(13) . . ?
C2' N2' C1 104.0(9) . . ?
C2 N2' C1 93.4(7) . . ?
C10 N2' C1 133.5(8) . . ?
N2 N2' C10" 82.8(14) . . ?
C2' N2' C10" 129.0(11) . . ?
C1' N2' C10" 123.4(9) . . ?
C2 N2' C10" 122.9(9) . . ?
C1 N2' C10" 114.9(8) . . ?
C2' N2' C10' 109.3(10) . . ?
C1' N2' C10' 121.4(8) . . ?
C2 N2' C10' 93.5(8) . . ?
C10 N2' C10' 61.6(7) . . ?
C1 N2' C10' 93.5(7) . . ?
C4 N3 C5 102.3(5) . . ?
C5 N3 C4' 104.2(4) . . ?
C4 N3 Co1 125.3(4) . . ?
C5 N3 Co1 128.3(2) . . ?
C4' N3 Co1 125.6(4) . . ?
N4 N4' C4' 91.9(8) . . ?
N4 N4' C6 67.3(7) . . ?
C4' N4' C6 107.3(5) . . ?
N4 N4' C7' 106.3(8) . . ?
C4' N4' C7' 127.0(6) . . ?
C6 N4' C7' 125.7(6) . . ?
N4 N4' C4 59.5(7) . . ?
C6 N4' C4 93.8(5) . . ?
C7' N4' C4 131.0(6) . . ?
N4 N4' C7 49.0(6) . . ?
C4' N4' C7 117.7(6) . . ?
C6 N4' C7 99.0(6) . . ?
C7' N4' C7 57.4(5) . . ?
C4 N4' C7 92.2(6) . . ?
N4' N4 C4 87.4(8) . . ?
N4' N4 C6 77.2(7) . . ?
C4 N4 C6 108.1(6) . . ?
N4' N4 C7 104.9(8) . . ?
C4 N4 C7 124.2(8) . . ?
C6 N4 C7 127.7(8) . . ?
N4' N4 C4' 56.0(6) . . ?
C6 N4 C4' 97.2(5) . . ?
C7 N4 C4' 127.9(8) . . ?
N4' N4 C7' 48.4(6) . . ?
C4 N4 C7' 115.7(7) . . ?
C6 N4 C7' 104.2(5) . . ?
C7 N4 C7' 56.6(5) . . ?
C4' N4 C7' 91.3(5) . . ?
C11 O2 Co1 112.7(2) . . ?
C14 O4 Co1 105.4(2) . 3_766 ?
O2 Co1 O4 103.38(12) . 3_766 ?
O2 Co1 N1 121.36(13) . 2_654 ?
O4 Co1 N1 115.77(12) 3_766 2_654 ?
O2 Co1 N3 110.00(13) . . ?
O4 Co1 N3 100.84(12) 3_766 . ?
N1 Co1 N3 103.66(13) 2_654 . ?
H1A O1W H1B 113(4) . . ?

loop_
_geom_bond_atom_site_label_1
_geom_bond_atom_site_label_2
_geom_bond_distance
_geom_bond_site_symmetry_2
_geom_bond_publ_flag
C1 C1' 0.859(12) . ?
C1 N1 1.317(8) . ?
C1 N2 1.341(12) . ?
C1 N2' 1.555(12) . ?
C1' N1 1.348(8) . ?
C1' N2' 1.345(11) . ?
C1' N2 1.509(12) . ?
C2' N2' 1.252(16) . ?
C2' C3' 1.358(18) . ?
C2' N2 1.412(17) . ?
C2' C3 1.490(16) . ?
C2 N2 1.331(13) . ?
C2 C3 1.358(11) . ?
C2 N2' 1.396(13) . ?
C2 C3' 1.440(14) . ?
C3' C3 0.634(10) . ?
C3' N1 1.372(10) . ?
C3 N1 1.364(8) . ?
C4 C4' 0.843(9) . ?
C4 N3 1.343(8) . ?
C4 N4 1.356(11) . ?
C4 N4' 1.572(11) . ?
C4' N4' 1.339(9) . ?
C4' N3 1.367(7) . ?
C4' N4 1.615(10) . ?
C5 N3 1.364(5) . ?
C5 H5 0.9300 . ?
C6 N4 1.368(8) . ?
C6 N4' 1.446(7) . ?
C7 C8 0.987(14) . ?
C7 N4 1.475(11) . ?
C7 C8' 1.499(12) . ?
C7 C7' 1.664(13) . ?
C7 N4' 1.888(11) . ?
C7' C8' 1.159(12) . ?
C7' C8 1.489(14) . ?
C7' N4' 1.504(10) . ?
C7' N4 1.930(12) . ?
C8' C8 0.736(12) . ?
C8' C9 1.470(14) . ?
C8' C9' 1.624(12) . ?
C8 C9' 1.511(15) . ?
C8 C9 1.613(17) . ?
C9 C9' 0.612(13) . ?
C9 C10" 1.14(2) . ?
C9 C10' 1.40(2) . ?
C9 C10 1.404(16) . ?
C9' C10' 0.998(18) . ?
C9' C10" 1.23(2) . ?
C10 C10" 0.643(14) . ?
C10 N2' 1.487(12) . ?
C10 N2 1.765(14) . ?
C10' C10" 1.24(2) . ?
C10' N2 1.520(18) . ?
C10' N2' 1.910(18) . ?
C10" N2' 1.597(18) . ?
C10" N2 1.643(18) . ?
C11 O1 1.234(4) . ?
C11 O2 1.253(4) . ?
C11 C12 1.517(5) . ?
C12 C13 1.513(5) . ?
C12 H12A 0.9700 . ?
C12 H12B 0.9700 . ?
C13 C14 1.512(5) . ?
C13 C13 1.559(6) 3_866 ?
C13 H13 0.9800 . ?
C14 O3 1.240(4) . ?
C14 O4 1.280(5) . ?
N1 Co1 2.034(3) 2_644 ?
N2 N2' 0.633(12) . ?
N3 Co1 2.042(3) . ?
N4' N4 0.859(8) . ?
O2 Co1 1.963(3) . ?
O4 Co1 2.021(3) 3_766 ?
Co1 O4 2.021(3) 3_766 ?
Co1 N1 2.034(3) 2_654 ?
O1W H1A 0.86(3) . ?
O1W H1B 0.89(3) . ?

loop_
_geom_hbond_atom_site_label_D
_geom_hbond_atom_site_label_H
_geom_hbond_atom_site_label_A
_geom_hbond_distance_DH
_geom_hbond_distance_HA
_geom_hbond_distance_DA
_geom_hbond_angle_DHA
_geom_hbond_site_symmetry_A
O1W H1B O3 0.89(3) 1.95(3) 2.837(5) 175(5) .

loop_
_geom_torsion_atom_site_label_1
_geom_torsion_atom_site_label_2
_geom_torsion_atom_site_label_3
_geom_torsion_atom_site_label_4
_geom_torsion
_geom_torsion_site_symmetry_1
_geom_torsion_site_symmetry_2
_geom_torsion_site_symmetry_3
_geom_torsion_site_symmetry_4
_geom_torsion_publ_flag
N2 C1 C1' N1 -114.4(7) . . . . ?
N2' C1 C1' N1 -113.2(6) . . . . ?
C3 C1 C1' N1 -40.2(3) . . . . ?
N1 C1 C1' N2' 113.2(6) . . . . ?
N2 C1 C1' N2' -1.2(8) . . . . ?
C3 C1 C1' N2' 73.0(5) . . . . ?
N1 C1 C1' N2 114.4(7) . . . . ?
N2' C1 C1' N2 1.2(8) . . . . ?
C3 C1 C1' N2 74.2(6) . . . . ?
N1 C1 C1' C3' 39.8(4) . . . . ?
N2 C1 C1' C3' -74.6(6) . . . . ?
N2' C1 C1' C3' -73.4(6) . . . . ?
C3 C1 C1' C3' -0.4(5) . . . . ?
N2' C2' C3' C3 92.6(16) . . . . ?
N2 C2' C3' C3 65.1(17) . . . . ?
N2' C2' C3' N1 18.1(12) . . . . ?
N2 C2' C3' N1 -9.5(13) . . . . ?
C3 C2' C3' N1 -74.5(13) . . . . ?
N2' C2' C3' C2 97(3) . . . . ?
N2 C2' C3' C2 70(3) . . . . ?
C3 C2' C3' C2 5(3) . . . . ?
N2' C2' C3' C1' -1.6(7) . . . . ?
N2 C2' C3' C1' -29.1(9) . . . . ?
C3 C2' C3' C1' -94.2(14) . . . . ?
N2 C2 C3' C3 90.3(16) . . . . ?
N2' C2 C3' C3 115.7(15) . . . . ?
N2 C2 C3' C2' -84(3) . . . . ?
C3 C2 C3' C2' -175(3) . . . . ?
N2' C2 C3' C2' -59(3) . . . . ?
N2 C2 C3' N1 22.4(12) . . . . ?
C3 C2 C3' N1 -68.0(12) . . . . ?
N2' C2 C3' N1 47.7(9) . . . . ?
N2 C2 C3' C1' -8.5(9) . . . . ?
C3 C2 C3' C1' -98.8(14) . . . . ?
N2' C2 C3' C1' 16.8(6) . . . . ?
C1 C1' C3' C3 1.2(16) . . . . ?
N1 C1' C3' C3 63.6(13) . . . . ?
N2' C1' C3' C3 -86.5(14) . . . . ?
N2 C1' C3' C3 -60.7(14) . . . . ?
C1 C1' C3' C2' 89.2(10) . . . . ?
N1 C1' C3' C2' 151.6(9) . . . . ?
N2' C1' C3' C2' 1.5(7) . . . . ?
N2 C1' C3' C2' 27.2(8) . . . . ?
C1 C1' C3' N1 -62.5(8) . . . . ?
N2' C1' C3' N1 -150.1(7) . . . . ?
N2 C1' C3' N1 -124.4(8) . . . . ?
C1 C1' C3' C2 69.4(10) . . . . ?
N1 C1' C3' C2 131.9(8) . . . . ?
N2' C1' C3' C2 -18.2(7) . . . . ?
N2 C1' C3' C2 7.5(8) . . . . ?
C2' C3' C3 C2 1.7(11) . . . . ?
N1 C3' C3 C2 113.0(6) . . . . ?
C1' C3' C3 C2 75.3(7) . . . . ?
C2' C3' C3 N1 -111.3(8) . . . . ?
C2 C3' C3 N1 -113.0(6) . . . . ?
C1' C3' C3 N1 -37.8(4) . . . . ?
N1 C3' C3 C2' 111.3(8) . . . . ?
C2 C3' C3 C2' -1.7(11) . . . . ?
C1' C3' C3 C2' 73.5(8) . . . . ?
C2' C3' C3 C1 -74.0(9) . . . . ?
N1 C3' C3 C1 37.3(4) . . . . ?
C2 C3' C3 C1 -75.8(6) . . . . ?
C1' C3' C3 C1 -0.5(7) . . . . ?
N2 C2 C3 C3' -95.9(17) . . . . ?
N2' C2 C3 C3' -68.5(16) . . . . ?
N2 C2 C3 N1 -21.8(14) . . . . ?
N2' C2 C3 N1 5.6(13) . . . . ?
C3' C2 C3 N1 74.1(13) . . . . ?
N2 C2 C3 C2' -91(3) . . . . ?
N2' C2 C3 C2' -64(3) . . . . ?
C3' C2 C3 C2' 5(3) . . . . ?
N2 C2 C3 C1 -1.8(10) . . . . ?
N2' C2 C3 C1 25.6(8) . . . . ?
C3' C2 C3 C1 94.1(14) . . . . ?
N2' C2' C3 C3' -94.5(17) . . . . ?
N2 C2' C3 C3' -118.3(17) . . . . ?
N2' C2' C3 C2 91(3) . . . . ?
C3' C2' C3 C2 -175(3) . . . . ?
N2 C2' C3 C2 67(3) . . . . ?
N2' C2' C3 N1 -25.3(12) . . . . ?
C3' C2' C3 N1 69.2(14) . . . . ?
N2 C2' C3 N1 -49.1(10) . . . . ?
N2' C2' C3 C1 4.6(9) . . . . ?
C3' C2' C3 C1 99.1(15) . . . . ?
N2 C2' C3 C1 -19.2(8) . . . . ?
C1' C1 C3 C3' 1.2(16) . . . . ?
N1 C1 C3 C3' -66.8(14) . . . . ?
N2 C1 C3 C3' 85.3(16) . . . . ?
N2' C1 C3 C3' 60.5(14) . . . . ?
C1' C1 C3 C2 -82.3(11) . . . . ?
N1 C1 C3 C2 -150.3(11) . . . . ?
N2 C1 C3 C2 1.8(10) . . . . ?
N2' C1 C3 C2 -23.0(8) . . . . ?
C1' C1 C3 N1 67.9(9) . . . . ?
N2 C1 C3 N1 152.1(11) . . . . ?
N2' C1 C3 N1 127.3(9) . . . . ?
C1' C1 C3 C2' -63.1(10) . . . . ?
N1 C1 C3 C2' -131.0(10) . . . . ?
N2 C1 C3 C2' 21.0(9) . . . . ?
N2' C1 C3 C2' -3.8(7) . . . . ?
N3 C4 C4' N4' 111.7(5) . . . . ?
N4 C4 C4' N4' 1.2(6) . . . . ?
N4 C4 C4' N3 -110.5(6) . . . . ?
N4' C4 C4' N3 -111.7(5) . . . . ?
N3 C4 C4' N4 110.5(6) . . . . ?
N4' C4 C4' N4 -1.2(6) . . . . ?
N3 C5 C6 N4 -19.1(6) . . . . ?
N3 C5 C6 N4' 17.3(5) . . . . ?
C8 C7 C7' C8' -20.0(12) . . . . ?
N4 C7 C7' C8' 147.2(10) . . . . ?
N4' C7 C7' C8' 149.0(9) . . . . ?
N4 C7 C7' C8 167.1(15) . . . . ?
C8' C7 C7' C8 20.0(12) . . . . ?
N4' C7 C7' C8 169.0(13) . . . . ?
C8 C7 C7' N4' -169.0(13) . . . . ?
N4 C7 C7' N4' -1.9(5) . . . . ?
C8' C7 C7' N4' -149.0(9) . . . . ?
C8 C7 C7' N4 -167.1(15) . . . . ?
C8' C7 C7' N4 -147.2(10) . . . . ?
N4' C7 C7' N4 1.9(5) . . . . ?
N4' C7' C8' C8 61.4(18) . . . . ?
C7 C7' C8' C8 24.4(14) . . . . ?
N4 C7' C8' C8 48.7(16) . . . . ?
C8 C7' C8' C9 96.4(19) . . . . ?
N4' C7' C8' C9 157.9(10) . . . . ?
C7 C7' C8' C9 120.8(14) . . . . ?
N4 C7' C8' C9 145.1(11) . . . . ?
C8 C7' C8' C7 -24.4(14) . . . . ?
N4' C7' C8' C7 37.0(11) . . . . ?
N4 C7' C8' C7 24.3(7) . . . . ?
C8 C7' C8' C9' 68.1(19) . . . . ?
N4' C7' C8' C9' 129.6(14) . . . . ?
C7 C7' C8' C9' 92.5(16) . . . . ?
N4 C7' C8' C9' 116.8(14) . . . . ?
N4 C7 C8' C8 -169(3) . . . . ?
C7' C7 C8' C8 -135(3) . . . . ?
N4' C7 C8' C8 -158(2) . . . . ?
C8 C7 C8' C7' 135(3) . . . . ?
N4 C7 C8' C7' -34.4(10) . . . . ?
N4' C7 C8' C7' -23.1(7) . . . . ?
C8 C7 C8' C9 4(2) . . . . ?
N4 C7 C8' C9 -165.4(10) . . . . ?
C7' C7 C8' C9 -131.0(13) . . . . ?
N4' C7 C8' C9 -154.1(9) . . . . ?
C8 C7 C8' C9' -8(2) . . . . ?
N4 C7 C8' C9' -176.7(10) . . . . ?
C7' C7 C8' C9' -142.2(11) . . . . ?
N4' C7 C8' C9' -165.3(8) . . . . ?
C7' C8' C8 C7 -45(2) . . . . ?
C9 C8' C8 C7 -176.9(19) . . . . ?
C9' C8' C8 C7 172(2) . . . . ?
C9 C8' C8 C7' -132.1(12) . . . . ?
C7 C8' C8 C7' 45(2) . . . . ?
C9' C8' C8 C7' -143.2(10) . . . . ?
C7' C8' C8 C9' 143.2(10) . . . . ?
C9 C8' C8 C9' 11.1(10) . . . . ?
C7 C8' C8 C9' -172(2) . . . . ?
C7' C8' C8 C9 132.1(12) . . . . ?
C7 C8' C8 C9 176.9(19) . . . . ?
C9' C8' C8 C9 -11.1(10) . . . . ?
N4 C7 C8 C8' 15(4) . . . . ?
C7' C7 C8 C8' 32.9(19) . . . . ?
N4' C7 C8 C8' 24(3) . . . . ?
N4 C7 C8 C7' -18(2) . . . . ?
C8' C7 C8 C7' -32.9(19) . . . . ?
N4' C7 C8 C7' -9.0(11) . . . . ?
N4 C7 C8 C9' 177(2) . . . . ?
C8' C7 C8 C9' 162(5) . . . . ?
C7' C7 C8 C9' -165(4) . . . . ?
N4' C7 C8 C9' -174(3) . . . . ?
N4' C7' C8 C8' -130.9(15) . . . . ?
C7 C7' C8 C8' -142(2) . . . . ?
N4 C7' C8 C8' -132.4(15) . . . . ?
C8' C7' C8 C7 142(2) . . . . ?
N4' C7' C8 C7 11.1(13) . . . . ?
N4 C7' C8 C7 9.6(11) . . . . ?
C8' C7' C8 C9' -45.8(15) . . . . ?
N4' C7' C8 C9' -176.7(12) . . . . ?
C7 C7' C8 C9' 172(2) . . . . ?
N4 C7' C8 C9' -178.2(13) . . . . ?
C8' C7' C8 C9 -43.6(13) . . . . ?
N4' C7' C8 C9 -174.5(8) . . . . ?
C7 C7' C8 C9 174.4(16) . . . . ?
N4 C7' C8 C9 -176.0(8) . . . . ?
C8 C8' C9 C9' -28(3) . . . . ?
C7' C8' C9 C9' -131(2) . . . . ?
C7 C8' C9 C9' -30(3) . . . . ?
C8 C8' C9 C10" -113(2) . . . . ?
C7' C8' C9 C10" 144.7(16) . . . . ?
C7 C8' C9 C10" -114.8(16) . . . . ?
C9' C8' C9 C10" -84(3) . . . . ?
C8 C8' C9 C10' -40(2) . . . . ?
C7' C8' C9 C10' -142.9(16) . . . . ?
C7 C8' C9 C10' -42(2) . . . . ?
C9' C8' C9 C10' -11.9(19) . . . . ?
C8 C8' C9 C10 -144.8(17) . . . . ?
C7' C8' C9 C10 112.6(16) . . . . ?
C7 C8' C9 C10 -146.9(12) . . . . ?
C9' C8' C9 C10 -116(3) . . . . ?
C7' C8' C9 C8 -102.7(19) . . . . ?
C7 C8' C9 C8 -2.1(13) . . . . ?
C9' C8' C9 C8 28(3) . . . . ?
C8' C8 C9 C9' 150(3) . . . . ?
C7' C8 C9 C9' -175(2) . . . . ?
C8' C8 C9 C10" 87(2) . . . . ?
C7' C8 C9 C10" 122.2(17) . . . . ?
C9' C8 C9 C10" -63(3) . . . . ?
C8' C8 C9 C10' 148.8(17) . . . . ?
C7' C8 C9 C10' -175.9(11) . . . . ?
C9' C8 C9 C10' -1(2) . . . . ?
C8' C8 C9 C10 54(2) . . . . ?
C7' C8 C9 C10 88.9(19) . . . . ?
C9' C8 C9 C10 -96(3) . . . . ?
C7' C8 C9 C8' 35.3(11) . . . . ?
C9' C8 C9 C8' -150(3) . . . . ?
C10" C9 C9' C10' -43(3) . . . . ?
C10 C9 C9' C10' -38(4) . . . . ?
C8' C9 C9' C10' -165(2) . . . . ?
C8 C9 C9' C10' -179(3) . . . . ?
C10' C9 C9' C10" 43(3) . . . . ?
C10 C9 C9' C10" 4.9(14) . . . . ?
C8' C9 C9' C10" -122.5(13) . . . . ?
C8 C9 C9' C10" -135.9(13) . . . . ?
C10" C9 C9' C8 135.9(13) . . . . ?
C10' C9 C9' C8 179(3) . . . . ?
C10 C9 C9' C8 140.8(12) . . . . ?
C8' C9 C9' C8 13.4(12) . . . . ?
C10" C9 C9' C8' 122.5(13) . . . . ?
C10' C9 C9' C8' 165(2) . . . . ?
C10 C9 C9' C8' 127.4(18) . . . . ?
C8 C9 C9' C8' -13.4(12) . . . . ?
C10" C9 C9' C10 -4.9(14) . . . . ?
C10' C9 C9' C10 38(4) . . . . ?
C8' C9 C9' C10 -127.4(18) . . . . ?
C8 C9 C9' C10 -140.8(12) . . . . ?
C8' C8 C9' C9 -28(3) . . . . ?
C7 C8 C9' C9 168(4) . . . . ?
C7' C8 C9' C9 6(3) . . . . ?
C8' C8 C9' C10' 150(4) . . . . ?
C7 C8 C9' C10' -14(7) . . . . ?
C7' C8 C9' C10' -176(4) . . . . ?
C9 C8 C9' C10' 178(6) . . . . ?
C8' C8 C9' C10" 30(2) . . . . ?
C7 C8 C9' C10" -135(3) . . . . ?
C7' C8 C9' C10" 63(2) . . . . ?
C9 C8 C9' C10" 57(2) . . . . ?
C7 C8 C9' C8' -164(5) . . . . ?
C7' C8 C9' C8' 33.3(12) . . . . ?
C9 C8 C9' C8' 28(3) . . . . ?
C8' C8 C9' C10 9(2) . . . . ?
C7 C8 C9' C10 -155(3) . . . . ?
C7' C8 C9' C10 42(2) . . . . ?
C9 C8 C9' C10 36.7(18) . . . . ?
C8 C8' C9' C9 149(3) . . . . ?
C7' C8' C9' C9 70(3) . . . . ?
C7 C8' C9' C9 154(2) . . . . ?
C8 C8' C9' C10' -102(7) . . . . ?
C7' C8' C9' C10' 179(6) . . . . ?
C9 C8' C9' C10' 109(8) . . . . ?
C7 C8' C9' C10' -98(7) . . . . ?
C8 C8' C9' C10" -156.9(19) . . . . ?
C7' C8' C9' C10" 124.0(18) . . . . ?
C9 C8' C9' C10" 54(2) . . . . ?
C7 C8' C9' C10" -152.3(12) . . . . ?
C7' C8' C9' C8 -79(2) . . . . ?
C9 C8' C9' C8 -149(3) . . . . ?
C7 C8' C9' C8 4.7(13) . . . . ?
C8 C8' C9' C10 -172.5(17) . . . . ?
C7' C8' C9' C10 108.5(17) . . . . ?
C9 C8' C9' C10 38(2) . . . . ?
C7 C8' C9' C10 -167.8(9) . . . . ?
C9' C9 C10 C10" -11(3) . . . . ?
C10' C9 C10 C10" -34(2) . . . . ?
C8' C9 C10 C10" 97(2) . . . . ?
C8 C9 C10 C10" 71(3) . . . . ?
C9' C9 C10 N2' 56(3) . . . . ?
C10" C9 C10 N2' 66(2) . . . . ?
C10' C9 C10 N2' 32.5(13) . . . . ?
C8' C9 C10 N2' 163.7(10) . . . . ?
C8 C9 C10 N2' 137.6(15) . . . . ?
C10" C9 C10 C9' 11(3) . . . . ?
C10' C9 C10 C9' -23(2) . . . . ?
C8' C9 C10 C9' 108(3) . . . . ?
C8 C9 C10 C9' 82(3) . . . . ?
C9' C9 C10 N2 46(2) . . . . ?
C10" C9 C10 N2 56(2) . . . . ?
C10' C9 C10 N2 22.5(10) . . . . ?
C8' C9 C10 N2 153.7(10) . . . . ?
C8 C9 C10 N2 127.5(16) . . . . ?
C9' C9 C10 C10' 23(2) . . . . ?
C10" C9 C10 C10' 34(2) . . . . ?
C8' C9 C10 C10' 131.2(15) . . . . ?
C8 C9 C10 C10' 105(2) . . . . ?
C9 C9' C10 C10" 164(4) . . . . ?
C10' C9' C10 C10" -49(3) . . . . ?
C8 C9' C10 C10" 114(3) . . . . ?
C8' C9' C10 C10" 118(3) . . . . ?
C10' C9' C10 C9 146(3) . . . . ?
C10" C9' C10 C9 -164(4) . . . . ?
C8 C9' C10 C9 -51(2) . . . . ?
C8' C9' C10 C9 -47(2) . . . . ?
C9 C9' C10 N2' -130(2) . . . . ?
C10' C9' C10 N2' 16.6(15) . . . . ?
C10" C9' C10 N2' 66(3) . . . . ?
C8 C9' C10 N2' 179.5(11) . . . . ?
C8' C9' C10 N2' -176.4(9) . . . . ?
C9 C9' C10 N2 -134(3) . . . . ?
C10' C9' C10 N2 12.0(13) . . . . ?
C10" C9' C10 N2 61(3) . . . . ?
C8 C9' C10 N2 174.9(12) . . . . ?
C8' C9' C10 N2 179.0(8) . . . . ?
C9 C9' C10 C10' -146(3) . . . . ?
C10" C9' C10 C10' 49(3) . . . . ?
C8 C9' C10 C10' 163(2) . . . . ?
C8' C9' C10 C10' 167.1(17) . . . . ?
C9 C9' C10' C10" 43(3) . . . . ?
C8 C9' C10' C10" -134(4) . . . . ?
C8' C9' C10' C10" -59(7) . . . . ?
C10 C9' C10' C10" 13.9(10) . . . . ?
C10" C9' C10' C9 -43(3) . . . . ?
C8 C9' C10' C9 -177(7) . . . . ?
C8' C9' C10' C9 -102(8) . . . . ?
C10 C9' C10' C9 -29(3) . . . . ?
C9 C9' C10' N2 11(5) . . . . ?
C10" C9' C10' N2 -33(2) . . . . ?
C8 C9' C10' N2 -167(3) . . . . ?
C8' C9' C10' N2 -91(7) . . . . ?
C10 C9' C10' N2 -19(2) . . . . ?
C9 C9' C10' C10 29(3) . . . . ?
C10" C9' C10' C10 -13.9(10) . . . . ?
C8 C9' C10' C10 -148(4) . . . . ?
C8' C9' C10' C10 -73(7) . . . . ?
C9 C9' C10' N2' 15(4) . . . . ?
C10" C9' C10' N2' -27.8(14) . . . . ?
C8 C9' C10' N2' -162(3) . . . . ?
C8' C9' C10' N2' -87(7) . . . . ?
C10 C9' C10' N2' -13.9(12) . . . . ?
C10" C9 C10' C9' 126(4) . . . . ?
C10 C9 C10' C9' 144(4) . . . . ?
C8' C9 C10' C9' 19(3) . . . . ?
C8 C9 C10' C9' 1(3) . . . . ?
C9' C9 C10' C10" -126(4) . . . . ?
C10 C9 C10' C10" 17.4(11) . . . . ?
C8' C9 C10' C10" -107.1(18) . . . . ?
C8 C9 C10' C10" -125.2(15) . . . . ?
C9' C9 C10' N2 -172(4) . . . . ?
C10" C9 C10' N2 -45.3(14) . . . . ?
C10 C9 C10' N2 -27.9(12) . . . . ?
C8' C9 C10' N2 -152.4(12) . . . . ?
C8 C9 C10' N2 -170.5(11) . . . . ?
C9' C9 C10' C10 -144(4) . . . . ?
C10" C9 C10' C10 -17.4(11) . . . . ?
C8' C9 C10' C10 -124.6(17) . . . . ?
C8 C9 C10' C10 -142.6(13) . . . . ?
C9' C9 C10' N2' -166(4) . . . . ?
C10" C9 C10' N2' -39.8(12) . . . . ?
C10 C9 C10' N2' -22.4(8) . . . . ?
C8' C9 C10' N2' -146.9(13) . . . . ?
C8 C9 C10' N2' -165.0(9) . . . . ?
C10" C10 C10' C9' 71(4) . . . . ?
C9 C10 C10' C9' -14.0(13) . . . . ?
N2' C10 C10' C9' -162.9(15) . . . . ?
N2 C10 C10' C9' -164.6(17) . . . . ?
C9 C10 C10' C10" -84(4) . . . . ?
N2' C10 C10' C10" 127(4) . . . . ?
C9' C10 C10' C10" -71(4) . . . . ?
N2 C10 C10' C10" 125(4) . . . . ?
C10" C10 C10' C9 84(4) . . . . ?
N2' C10 C10' C9 -148.9(12) . . . . ?
C9' C10 C10' C9 14.0(13) . . . . ?
N2 C10 C10' C9 -150.7(13) . . . . ?
C10" C10 C10' N2 -125(4) . . . . ?
C9 C10 C10' N2 150.7(13) . . . . ?
N2' C10 C10' N2 1.7(7) . . . . ?
C9' C10 C10' N2 164.6(17) . . . . ?
C10" C10 C10' N2' -127(4) . . . . ?
C9 C10 C10' N2' 148.9(12) . . . . ?
C9' C10 C10' N2' 162.9(15) . . . . ?
N2 C10 C10' N2' -1.7(7) . . . . ?
N2' C10 C10" C9 -123.6(14) . . . . ?
C9' C10 C10" C9 -6.5(17) . . . . ?
N2 C10 C10" C9 -117.3(17) . . . . ?
C10' C10 C10" C9 -74(4) . . . . ?
C9 C10 C10" C9' 6.5(17) . . . . ?
N2' C10 C10" C9' -117(2) . . . . ?
N2 C10 C10" C9' -111(3) . . . . ?
C10' C10 C10" C9' -68(4) . . . . ?
C9 C10 C10" C10' 74(4) . . . . ?
N2' C10 C10" C10' -49(4) . . . . ?
C9' C10 C10" C10' 68(4) . . . . ?
N2 C10 C10" C10' -43(3) . . . . ?
C9 C10 C10" N2' 123.6(14) . . . . ?
C9' C10 C10" N2' 117(2) . . . . ?
N2 C10 C10" N2' 6.3(10) . . . . ?
C10' C10 C10" N2' 49(4) . . . . ?
C9 C10 C10" N2 117.3(17) . . . . ?
N2' C10 C10" N2 -6.3(10) . . . . ?
C9' C10 C10" N2 111(3) . . . . ?
C10' C10 C10" N2 43(3) . . . . ?
C9' C9 C10" C10 170(3) . . . . ?
C10' C9 C10" C10 139(3) . . . . ?
C8' C9 C10" C10 -101(2) . . . . ?
C8 C9 C10" C10 -133(2) . . . . ?
C10' C9 C10" C9' -30(2) . . . . ?
C10 C9 C10" C9' -170(3) . . . . ?
C8' C9 C10" C9' 90(2) . . . . ?
C8 C9 C10" C9' 57(2) . . . . ?
C9' C9 C10" C10' 30(2) . . . . ?
C10 C9 C10" C10' -139(3) . . . . ?
C8' C9 C10" C10' 120.1(15) . . . . ?
C8 C9 C10" C10' 87.3(17) . . . . ?
C9' C9 C10" N2' 99(2) . . . . ?
C10' C9 C10" N2' 68.6(16) . . . . ?
C10 C9 C10" N2' -71(2) . . . . ?
C8' C9 C10" N2' -171.3(10) . . . . ?
C8 C9 C10" N2' 155.9(11) . . . . ?
C9' C9 C10" N2 74(2) . . . . ?
C10' C9 C10" N2 44.1(13) . . . . ?
C10 C9 C10" N2 -95(2) . . . . ?
C8' C9 C10" N2 164.1(10) . . . . ?
C8 C9 C10" N2 131.4(14) . . . . ?
C9 C9' C10" C10 -13(3) . . . . ?
C10' C9' C10" C10 126(3) . . . . ?
C8 C9' C10" C10 -79(3) . . . . ?
C8' C9' C10" C10 -66(3) . . . . ?
C10' C9' C10" C9 139(3) . . . . ?
C8 C9' C10" C9 -66(2) . . . . ?
C8' C9' C10" C9 -52.5(18) . . . . ?
C10 C9' C10" C9 13(3) . . . . ?
C9 C9' C10" C10' -139(3) . . . . ?
C8 C9' C10" C10' 155(2) . . . . ?
C8' C9' C10" C10' 168.1(17) . . . . ?
C10 C9' C10" C10' -126(3) . . . . ?
C9 C9' C10" N2' -102(2) . . . . ?
C10' C9' C10" N2' 37.5(17) . . . . ?
C8 C9' C10" N2' -167.9(11) . . . . ?
C8' C9' C10" N2' -154.4(11) . . . . ?
C10 C9' C10" N2' -89(3) . . . . ?
C9 C9' C10" N2 -117(2) . . . . ?
C10' C9' C10" N2 22.8(14) . . . . ?
C8 C9' C10" N2 177.4(11) . . . . ?
C8' C9' C10" N2 -169.1(8) . . . . ?
C10 C9' C10" N2 -103(3) . . . . ?
C9' C10' C10" C10 -104(4) . . . . ?
C9 C10' C10" C10 -84(4) . . . . ?
N2 C10' C10" C10 51(4) . . . . ?
N2' C10' C10" C10 45(4) . . . . ?
C9' C10' C10" C9 -19.8(13) . . . . ?
N2 C10' C10" C9 135.3(13) . . . . ?
C10 C10' C10" C9 84(4) . . . . ?
N2' C10' C10" C9 129.8(13) . . . . ?
C9 C10' C10" C9' 19.8(13) . . . . ?
N2 C10' C10" C9' 155.0(15) . . . . ?
C10 C10' C10" C9' 104(4) . . . . ?
N2' C10' C10" C9' 149.5(14) . . . . ?
C9' C10' C10" N2' -149.5(14) . . . . ?
C9 C10' C10" N2' -129.8(13) . . . . ?
N2 C10' C10" N2' 5.5(7) . . . . ?
C10 C10' C10" N2' -45(4) . . . . ?
C9' C10' C10" N2 -155.0(15) . . . . ?
C9 C10' C10" N2 -135.3(13) . . . . ?
C10 C10' C10" N2 -51(4) . . . . ?
N2' C10' C10" N2 -5.5(7) . . . . ?
O1 C11 C12 C13 -134.7(4) . . . . ?
O2 C11 C12 C13 47.1(5) . . . . ?
C11 C12 C13 C14 -63.8(4) . . . . ?
C11 C12 C13 C13 171.4(4) . . . 3_866 ?
C12 C13 C14 O3 125.7(4) . . . . ?
C13 C13 C14 O3 -108.3(4) 3_866 . . . ?
C12 C13 C14 O4 -57.9(4) . . . . ?
C13 C13 C14 O4 68.2(5) 3_866 . . . ?
N2 C1 N1 C1' 75.9(11) . . . . ?
N2' C1 N1 C1' 53.8(8) . . . . ?
C3 C1 N1 C1' 104.8(10) . . . . ?
C1' C1 N1 C3 -104.8(10) . . . . ?
N2 C1 N1 C3 -28.9(12) . . . . ?
N2' C1 N1 C3 -51.0(9) . . . . ?
C1' C1 N1 C3' -78.6(10) . . . . ?
N2 C1 N1 C3' -2.7(13) . . . . ?
N2' C1 N1 C3' -24.8(9) . . . . ?
C3 C1 N1 C3' 26.2(5) . . . . ?
C1' C1 N1 Co1 113.1(8) . . . 2_644 ?
N2 C1 N1 Co1 -171.0(8) . . . 2_644 ?
N2' C1 N1 Co1 166.9(4) . . . 2_644 ?
C3 C1 N1 Co1 -142.1(7) . . . 2_644 ?
N2' C1' N1 C1 -78.2(10) . . . . ?
N2 C1' N1 C1 -54.8(9) . . . . ?
C3' C1' N1 C1 -108.8(10) . . . . ?
C1 C1' N1 C3 83.2(10) . . . . ?
N2' C1' N1 C3 5.1(9) . . . . ?
N2 C1' N1 C3 28.5(8) . . . . ?
C3' C1' N1 C3 -25.6(5) . . . . ?
C1 C1' N1 C3' 108.8(10) . . . . ?
N2' C1' N1 C3' 30.6(8) . . . . ?
N2 C1' N1 C3' 54.0(7) . . . . ?
C1 C1' N1 Co1 -95.7(9) . . . 2_644 ?
N2' C1' N1 Co1 -173.9(4) . . . 2_644 ?
N2 C1' N1 Co1 -150.5(5) . . . 2_644 ?
C3' C1' N1 Co1 155.5(6) . . . 2_644 ?
C3' C3 N1 C1 109.8(14) . . . . ?
C2 C3 N1 C1 31.1(11) . . . . ?
C2' C3 N1 C1 49.0(10) . . . . ?
C3' C3 N1 C1' 72.1(14) . . . . ?
C2 C3 N1 C1' -6.7(11) . . . . ?
C2' C3 N1 C1' 11.3(9) . . . . ?
C1 C3 N1 C1' -37.7(5) . . . . ?
C2 C3 N1 C3' -78.7(14) . . . . ?
C2' C3 N1 C3' -60.8(13) . . . . ?
C1 C3 N1 C3' -109.8(14) . . . . ?
C3' C3 N1 Co1 -108.9(13) . . . 2_644 ?
C2 C3 N1 Co1 172.4(7) . . . 2_644 ?
C2' C3 N1 Co1 -169.7(6) . . . 2_644 ?
C1 C3 N1 Co1 141.3(7) . . . 2_644 ?
C3 C3' N1 C1 -75.8(14) . . . . ?
C2' C3' N1 C1 7.8(11) . . . . ?
C2 C3' N1 C1 -12.1(10) . . . . ?
C1' C3' N1 C1 37.0(6) . . . . ?
C3 C3' N1 C1' -112.8(13) . . . . ?
C2' C3' N1 C1' -29.1(9) . . . . ?
C2 C3' N1 C1' -49.0(8) . . . . ?
C2' C3' N1 C3 83.7(14) . . . . ?
C2 C3' N1 C3 63.7(12) . . . . ?
C1' C3' N1 C3 112.8(13) . . . . ?
C3 C3' N1 Co1 91.6(13) . . . 2_644 ?
C2' C3' N1 Co1 175.3(6) . . . 2_644 ?
C2 C3' N1 Co1 155.4(6) . . . 2_644 ?
C1' C3' N1 Co1 -155.6(6) . . . 2_644 ?
C3 C2 N2 N2' 98.2(15) . . . . ?
C3' C2 N2 N2' 71.5(15) . . . . ?
C3 C2 N2 C1 2.8(15) . . . . ?
N2' C2 N2 C1 -95.5(16) . . . . ?
C3' C2 N2 C1 -23.9(14) . . . . ?
C3 C2 N2 C2' 97(3) . . . . ?
N2' C2 N2 C2' -2(3) . . . . ?
C3' C2 N2 C2' 70(3) . . . . ?
C3 C2 N2 C1' 38.1(12) . . . . ?
N2' C2 N2 C1' -60.1(12) . . . . ?
C3' C2 N2 C1' 11.4(12) . . . . ?
C3 C2 N2 C10' -143.0(11) . . . . ?
N2' C2 N2 C10' 118.8(18) . . . . ?
C3' C2 N2 C10' -169.7(10) . . . . ?
C3 C2 N2 C10" 163.9(11) . . . . ?
N2' C2 N2 C10" 65.7(16) . . . . ?
C3' C2 N2 C10" 137.2(11) . . . . ?
C3 C2 N2 C10 145.6(9) . . . . ?
N2' C2 N2 C10 47.4(12) . . . . ?
C3' C2 N2 C10 118.9(8) . . . . ?
C1' C1 N2 N2' 2.6(17) . . . . ?
N1 C1 N2 N2' -66.6(18) . . . . ?
C3 C1 N2 N2' -86.1(15) . . . . ?
C1' C1 N2 C2 86.8(13) . . . . ?
N1 C1 N2 C2 17.7(16) . . . . ?
N2' C1 N2 C2 84.3(14) . . . . ?
C3 C1 N2 C2 -1.9(10) . . . . ?
C1' C1 N2 C2' 66.0(13) . . . . ?
N1 C1 N2 C2' -3.2(15) . . . . ?
N2' C1 N2 C2' 63.4(13) . . . . ?
C3 C1 N2 C2' -22.7(10) . . . . ?
N1 C1 N2 C1' -69.1(9) . . . . ?
N2' C1 N2 C1' -2.6(17) . . . . ?
C3 C1 N2 C1' -88.7(8) . . . . ?
C1' C1 N2 C10' -130.8(14) . . . . ?
N1 C1 N2 C10' 160.1(12) . . . . ?
N2' C1 N2 C10' -133(2) . . . . ?
C3 C1 N2 C10' 140.5(14) . . . . ?
C1' C1 N2 C10" -73.9(14) . . . . ?
N1 C1 N2 C10" -143.1(11) . . . . ?
N2' C1 N2 C10" -77(2) . . . . ?
C3 C1 N2 C10" -162.6(13) . . . . ?
C1' C1 N2 C10 -47.3(12) . . . . ?
N1 C1 N2 C10 -116.5(10) . . . . ?
N2' C1 N2 C10 -49.9(16) . . . . ?
C3 C1 N2 C10 -136.0(10) . . . . ?
C3' C2' N2 N2' 97.0(16) . . . . ?
C3 C2' N2 N2' 119.7(16) . . . . ?
N2' C2' N2 C2 178(3) . . . . ?
C3' C2' N2 C2 -85(3) . . . . ?
C3 C2' N2 C2 -62(2) . . . . ?
N2' C2' N2 C1 -89.4(17) . . . . ?
C3' C2' N2 C1 7.6(15) . . . . ?
C3 C2' N2 C1 30.4(13) . . . . ?
N2' C2' N2 C1' -58.3(13) . . . . ?
C3' C2' N2 C1' 38.8(11) . . . . ?
C3 C2' N2 C1' 61.5(9) . . . . ?
N2' C2' N2 C10' 107.5(19) . . . . ?
C3' C2' N2 C10' -155.4(12) . . . . ?
C3 C2' N2 C10' -132.7(13) . . . . ?
N2' C2' N2 C10" 55.4(15) . . . . ?
C3' C2' N2 C10" 152.4(10) . . . . ?
C3 C2' N2 C10" 175.1(10) . . . . ?
N2' C2' N2 C10 43.7(13) . . . . ?
C3' C2' N2 C10 140.7(9) . . . . ?
C3 C2' N2 C10 163.4(8) . . . . ?
C1 C1' N2 N2' -177.1(19) . . . . ?
N1 C1' N2 N2' -117.3(15) . . . . ?
C3' C1' N2 N2' -82.8(14) . . . . ?
C1 C1' N2 C2 -102.5(13) . . . . ?
N1 C1' N2 C2 -42.6(10) . . . . ?
N2' C1' N2 C2 74.7(13) . . . . ?
C3' C1' N2 C2 -8.2(8) . . . . ?
N1 C1' N2 C1 59.8(8) . . . . ?
N2' C1' N2 C1 177.1(19) . . . . ?
C3' C1' N2 C1 94.3(9) . . . . ?
C1 C1' N2 C2' -119.3(12) . . . . ?
N1 C1' N2 C2' -59.5(9) . . . . ?
N2' C1' N2 C2' 57.8(13) . . . . ?
C3' C1' N2 C2' -25.0(7) . . . . ?
C1 C1' N2 C10' 79.0(18) . . . . ?
N1 C1' N2 C10' 138.9(15) . . . . ?
N2' C1' N2 C10' -104(2) . . . . ?
C3' C1' N2 C10' 173.3(17) . . . . ?
C1 C1' N2 C10" 123.4(12) . . . . ?
N1 C1' N2 C10" -176.7(8) . . . . ?
N2' C1' N2 C10" -59.5(16) . . . . ?
C3' C1' N2 C10" -142.3(9) . . . . ?
C1 C1' N2 C10 143.6(11) . . . . ?
N1 C1' N2 C10 -156.5(6) . . . . ?
N2' C1' N2 C10 -39.3(14) . . . . ?
C3' C1' N2 C10 -122.1(7) . . . . ?
C9' C10' N2 N2' 15(3) . . . . ?
C10" C10' N2 N2' -16(2) . . . . ?
C9 C10' N2 N2' 19(2) . . . . ?
C10 C10' N2 N2' -4.4(19) . . . . ?
C9' C10' N2 C2 -81(3) . . . . ?
C10" C10' N2 C2 -112.5(14) . . . . ?
C9 C10' N2 C2 -77.2(16) . . . . ?
C10 C10' N2 C2 -100.9(12) . . . . ?
N2' C10' N2 C2 -96.5(19) . . . . ?
C9' C10' N2 C1 139(2) . . . . ?
C10" C10' N2 C1 108.4(16) . . . . ?
C9 C10' N2 C1 143.7(14) . . . . ?
C10 C10' N2 C1 120.0(14) . . . . ?
N2' C10' N2 C1 124(3) . . . . ?
C9' C10' N2 C2' -60(3) . . . . ?
C10" C10' N2 C2' -91.4(16) . . . . ?
C9 C10' N2 C2' -56.0(19) . . . . ?
C10 C10' N2 C2' -79.8(14) . . . . ?
N2' C10' N2 C2' -75.3(18) . . . . ?
C9' C10' N2 C1' 97(3) . . . . ?
C10" C10' N2 C1' 65.9(19) . . . . ?
C9 C10' N2 C1' 101.2(18) . . . . ?
C10 C10' N2 C1' 77.5(17) . . . . ?
N2' C10' N2 C1' 82(3) . . . . ?
C9' C10' N2 C10" 31(2) . . . . ?
C9 C10' N2 C10" 35.3(11) . . . . ?
C10 C10' N2 C10" 11.6(10) . . . . ?
N2' C10' N2 C10" 16(2) . . . . ?
C9' C10' N2 C10 19(2) . . . . ?
C10" C10' N2 C10 -11.6(10) . . . . ?
C9 C10' N2 C10 23.7(11) . . . . ?
N2' C10' N2 C10 4.4(19) . . . . ?
C10 C10" N2 N2' 16(2) . . . . ?
C9 C10" N2 N2' 117(2) . . . . ?
C9' C10" N2 N2' 146.6(18) . . . . ?
C10' C10" N2 N2' 165.5(19) . . . . ?
C10 C10" N2 C2 -54(3) . . . . ?
C9 C10" N2 C2 48(2) . . . . ?
C9' C10" N2 C2 77.2(17) . . . . ?
C10' C10" N2 C2 96.1(16) . . . . ?
N2' C10" N2 C2 -69.4(15) . . . . ?
C10 C10" N2 C1 104(2) . . . . ?
C9 C10" N2 C1 -154.9(15) . . . . ?
C9' C10" N2 C1 -125.2(15) . . . . ?
C10' C10" N2 C1 -106.2(15) . . . . ?
N2' C10" N2 C1 88(2) . . . . ?
C10 C10" N2 C2' -34(3) . . . . ?
C9 C10" N2 C2' 67.7(19) . . . . ?
C9' C10" N2 C2' 97.4(15) . . . . ?
C10' C10" N2 C2' 116.4(15) . . . . ?
N2' C10" N2 C2' -49.2(13) . . . . ?
C10 C10" N2 C1' 68(2) . . . . ?
C9 C10" N2 C1' 169.6(13) . . . . ?
C9' C10" N2 C1' -160.7(11) . . . . ?
C10' C10" N2 C1' -141.8(12) . . . . ?
N2' C10" N2 C1' 52.7(14) . . . . ?
C10 C10" N2 C10' -150(3) . . . . ?
C9 C10" N2 C10' -48.6(15) . . . . ?
C9' C10" N2 C10' -18.9(12) . . . . ?
N2' C10" N2 C10' -165.5(19) . . . . ?
C9 C10" N2 C10 101(3) . . . . ?
C9' C10" N2 C10 131(3) . . . . ?
C10' C10" N2 C10 150(3) . . . . ?
N2' C10" N2 C10 -16(2) . . . . ?
C10" C10 N2 N2' -161(3) . . . . ?
C9 C10 N2 N2' 152.8(19) . . . . ?
C9' C10 N2 N2' 166.8(18) . . . . ?
C10' C10 N2 N2' 175(2) . . . . ?
C10" C10 N2 C2 135(2) . . . . ?
C9 C10 N2 C2 88.8(12) . . . . ?
N2' C10 N2 C2 -64.0(15) . . . . ?
C9' C10 N2 C2 102.9(11) . . . . ?
C10' C10 N2 C2 111.3(12) . . . . ?
C10" C10 N2 C1 -92(2) . . . . ?
C9 C10 N2 C1 -138.1(11) . . . . ?
N2' C10 N2 C1 69.1(18) . . . . ?
C9' C10 N2 C1 -124.0(11) . . . . ?
C10' C10 N2 C1 -115.6(12) . . . . ?
C10" C10 N2 C2' 150(2) . . . . ?
C9 C10 N2 C2' 103.8(11) . . . . ?
N2' C10 N2 C2' -49.0(14) . . . . ?
C9' C10 N2 C2' 117.9(10) . . . . ?
C10' C10 N2 C2' 126.3(12) . . . . ?
C10" C10 N2 C1' -117(2) . . . . ?
C9 C10 N2 C1' -163.2(9) . . . . ?
N2' C10 N2 C1' 44.0(15) . . . . ?
C9' C10 N2 C1' -149.2(8) . . . . ?
C10' C10 N2 C1' -140.8(10) . . . . ?
C10" C10 N2 C10' 23(2) . . . . ?
C9 C10 N2 C10' -22.4(10) . . . . ?
N2' C10 N2 C10' -175(2) . . . . ?
C9' C10 N2 C10' -8.4(9) . . . . ?
C9 C10 N2 C10" -45.7(19) . . . . ?
N2' C10 N2 C10" 161(3) . . . . ?
C9' C10 N2 C10" -32(2) . . . . ?
C10' C10 N2 C10" -23(2) . . . . ?
C2 N2 N2' C2' -0.6(11) . . . . ?
C1 N2 N2' C2' 105.8(10) . . . . ?
C1' N2 N2' C2' 107.4(10) . . . . ?
C10' N2 N2' C2' -117.4(15) . . . . ?
C10" N2 N2' C2' -129.2(11) . . . . ?
C10 N2 N2' C2' -122.3(13) . . . . ?
C2 N2 N2' C1' -108.1(7) . . . . ?
C1 N2 N2' C1' -1.6(11) . . . . ?
C2' N2 N2' C1' -107.4(10) . . . . ?
C10' N2 N2' C1' 135.2(13) . . . . ?
C10" N2 N2' C1' 123.3(8) . . . . ?
C10 N2 N2' C1' 130.2(12) . . . . ?
C1 N2 N2' C2 106.5(8) . . . . ?
C2' N2 N2' C2 0.6(11) . . . . ?
C1' N2 N2' C2 108.1(7) . . . . ?
C10' N2 N2' C2 -116.7(15) . . . . ?
C10" N2 N2' C2 -128.6(8) . . . . ?
C10 N2 N2' C2 -121.7(10) . . . . ?
C2 N2 N2' C10 121.7(10) . . . . ?
C1 N2 N2' C10 -131.9(9) . . . . ?
C2' N2 N2' C10 122.3(13) . . . . ?
C1' N2 N2' C10 -130.2(12) . . . . ?
C10' N2 N2' C10 5(2) . . . . ?
C10" N2 N2' C10 -6.9(11) . . . . ?
C2 N2 N2' C1 -106.5(8) . . . . ?
C2' N2 N2' C1 -105.8(10) . . . . ?
C1' N2 N2' C1 1.6(11) . . . . ?
C10' N2 N2' C1 136.8(19) . . . . ?
C10" N2 N2' C1 125.0(9) . . . . ?
C10 N2 N2' C1 131.9(9) . . . . ?
C2 N2 N2' C10" 128.6(8) . . . . ?
C1 N2 N2' C10" -125.0(9) . . . . ?
C2' N2 N2' C10" 129.2(11) . . . . ?
C1' N2 N2' C10" -123.3(8) . . . . ?
C10' N2 N2' C10" 11.8(16) . . . . ?
C10 N2 N2' C10" 6.9(11) . . . . ?
C2 N2 N2' C10' 116.7(15) . . . . ?
C1 N2 N2' C10' -136.8(19) . . . . ?
C2' N2 N2' C10' 117.4(15) . . . . ?
C1' N2 N2' C10' -135.2(13) . . . . ?
C10" N2 N2' C10' -11.8(16) . . . . ?
C10 N2 N2' C10' -5(2) . . . . ?
C3' C2' N2' N2 -90.2(15) . . . . ?
C3 C2' N2' N2 -64.0(15) . . . . ?
C3' C2' N2' C1' 2.4(11) . . . . ?
N2 C2' N2' C1' 92.6(14) . . . . ?
C3 C2' N2' C1' 28.6(11) . . . . ?
C3' C2' N2' C2 -92(3) . . . . ?
N2 C2' N2' C2 -2(3) . . . . ?
C3 C2' N2' C2 -66(3) . . . . ?
C3' C2' N2' C10 161.2(9) . . . . ?
N2 C2' N2' C10 -108.7(17) . . . . ?
C3 C2' N2' C10 -172.7(8) . . . . ?
C3' C2' N2' C1 -32.2(11) . . . . ?
N2 C2' N2' C1 58.0(12) . . . . ?
C3 C2' N2' C1 -6.1(11) . . . . ?
C3' C2' N2' C10" -171.6(10) . . . . ?
N2 C2' N2' C10" -81.5(16) . . . . ?
C3 C2' N2' C10" -145.5(11) . . . . ?
C3' C2' N2' C10' -131.1(9) . . . . ?
N2 C2' N2' C10' -40.9(12) . . . . ?
C3 C2' N2' C10' -104.9(10) . . . . ?
C1 C1' N2' N2 2.5(17) . . . . ?
N1 C1' N2' N2 69.0(16) . . . . ?
C3' C1' N2' N2 90.0(15) . . . . ?
C1 C1' N2' C2' -89.1(11) . . . . ?
N1 C1' N2' C2' -22.7(10) . . . . ?
N2 C1' N2' C2' -91.6(16) . . . . ?
C3' C1' N2' C2' -1.6(8) . . . . ?
C1 C1' N2' C2 -68.1(11) . . . . ?
N1 C1' N2' C2 -1.7(10) . . . . ?
N2 C1' N2' C2 -70.7(13) . . . . ?
C3' C1' N2' C2 19.3(7) . . . . ?
C1 C1' N2' C10 114.1(11) . . . . ?
N1 C1' N2' C10 -179.4(8) . . . . ?
N2 C1' N2' C10 111.6(19) . . . . ?
C3' C1' N2' C10 -158.4(9) . . . . ?
N1 C1' N2' C1 66.4(8) . . . . ?
N2 C1' N2' C1 -2.5(17) . . . . ?
C3' C1' N2' C1 87.5(9) . . . . ?
C1 C1' N2' C10" 85.4(12) . . . . ?
N1 C1' N2' C10" 151.8(9) . . . . ?
N2 C1' N2' C10" 82.8(16) . . . . ?
C3' C1' N2' C10" 172.8(9) . . . . ?
C1 C1' N2' C10' 37.6(12) . . . . ?
N1 C1' N2' C10' 104.0(9) . . . . ?
N2 C1' N2' C10' 35.1(13) . . . . ?
C3' C1' N2' C10' 125.1(8) . . . . ?
C3 C2 N2' N2 -88.4(15) . . . . ?
C3' C2 N2' N2 -112.6(14) . . . . ?
N2 C2 N2' C2' 178(3) . . . . ?
C3 C2 N2' C2' 90(3) . . . . ?
C3' C2 N2' C2' 66(3) . . . . ?
N2 C2 N2' C1' 86.1(13) . . . . ?
C3 C2 N2' C1' -2.4(12) . . . . ?
C3' C2 N2' C1' -26.5(10) . . . . ?
N2 C2 N2' C10 -96.1(16) . . . . ?
C3 C2 N2' C10 175.5(9) . . . . ?
C3' C2 N2' C10 151.3(8) . . . . ?
N2 C2 N2' C1 55.2(12) . . . . ?
C3 C2 N2' C1 -33.2(10) . . . . ?
C3' C2 N2' C1 -57.3(8) . . . . ?
N2 C2 N2' C10" -67.6(14) . . . . ?
C3 C2 N2' C10" -156.0(10) . . . . ?
C3' C2 N2' C10" 179.9(9) . . . . ?
N2 C2 N2' C10' -38.5(12) . . . . ?
C3 C2 N2' C10' -126.9(10) . . . . ?
C3' C2 N2' C10' -151.1(8) . . . . ?
C10" C10 N2' N2 17(3) . . . . ?
C9 C10 N2' N2 -30(2) . . . . ?
C9' C10 N2' N2 -13.4(19) . . . . ?
C10' C10 N2' N2 -3.9(16) . . . . ?
C10" C10 N2' C2' 118(2) . . . . ?
C9 C10 N2' C2' 70.6(14) . . . . ?
C9' C10 N2' C2' 87.2(12) . . . . ?
N2 C10 N2' C2' 100.6(19) . . . . ?
C10' C10 N2' C2' 96.7(11) . . . . ?
C10" C10 N2' C1' -88(2) . . . . ?
C9 C10 N2' C1' -135.3(11) . . . . ?
C9' C10 N2' C1' -118.8(10) . . . . ?
N2 C10 N2' C1' -105.4(19) . . . . ?
C10' C10 N2' C1' -109.3(10) . . . . ?
C10" C10 N2' C2 94(2) . . . . ?
C9 C10 N2' C2 47.3(16) . . . . ?
C9' C10 N2' C2 63.8(13) . . . . ?
N2 C10 N2' C2 77.3(16) . . . . ?
C10' C10 N2' C2 73.3(11) . . . . ?
C10" C10 N2' C1 -44(2) . . . . ?
C9 C10 N2' C1 -91.4(15) . . . . ?
C9' C10 N2' C1 -74.8(13) . . . . ?
N2 C10 N2' C1 -61.4(16) . . . . ?
C10' C10 N2' C1 -65.3(12) . . . . ?
C9 C10 N2' C10" -47.2(18) . . . . ?
C9' C10 N2' C10" -30.6(18) . . . . ?
N2 C10 N2' C10" -17(3) . . . . ?
C10' C10 N2' C10" -21(2) . . . . ?
C10" C10 N2' C10' 21(2) . . . . ?
C9 C10 N2' C10' -26.1(10) . . . . ?
C9' C10 N2' C10' -9.5(8) . . . . ?
N2 C10 N2' C10' 3.9(16) . . . . ?
C1' C1 N2' N2 -177.0(19) . . . . ?
N1 C1 N2' N2 119.5(17) . . . . ?
C3 C1 N2' N2 86.9(16) . . . . ?
C1' C1 N2' C2' 100.5(12) . . . . ?
N1 C1 N2' C2' 37.1(11) . . . . ?
N2 C1 N2' C2' -82.4(16) . . . . ?
C3 C1 N2' C2' 4.5(8) . . . . ?
N1 C1 N2' C1' -63.4(8) . . . . ?
N2 C1 N2' C1' 177.0(19) . . . . ?
C3 C1 N2' C1' -96.1(9) . . . . ?
C1' C1 N2' C2 117.7(11) . . . . ?
N1 C1 N2' C2 54.3(9) . . . . ?
N2 C1 N2' C2 -65.2(14) . . . . ?
C3 C1 N2' C2 21.7(7) . . . . ?
C1' C1 N2' C10 -95.4(12) . . . . ?
N1 C1 N2' C10 -158.8(9) . . . . ?
N2 C1 N2' C10 81.7(18) . . . . ?
C3 C1 N2' C10 168.6(10) . . . . ?
C1' C1 N2' C10" -113.4(12) . . . . ?
N1 C1 N2' C10" -176.8(9) . . . . ?
N2 C1 N2' C10" 63.7(16) . . . . ?
C3 C1 N2' C10" 150.6(9) . . . . ?
C1' C1 N2' C10' -148.5(11) . . . . ?
N1 C1 N2' C10' 148.0(9) . . . . ?
N2 C1 N2' C10' 28.5(14) . . . . ?
C3 C1 N2' C10' 115.4(7) . . . . ?
C10 C10" N2' N2 -163(3) . . . . ?
C9 C10" N2' N2 -76(2) . . . . ?
C9' C10" N2' N2 -40(2) . . . . ?
C10' C10" N2' N2 -12.8(17) . . . . ?
C10 C10" N2' C2' -78(2) . . . . ?
C9 C10" N2' C2' 9(2) . . . . ?
C9' C10" N2' C2' 46(2) . . . . ?
C10' C10" N2' C2' 72.5(15) . . . . ?
N2 C10" N2' C2' 85.3(17) . . . . ?
C10 C10" N2' C1' 109(2) . . . . ?
C9 C10" N2' C1' -163.7(14) . . . . ?
C9' C10" N2' C1' -127.6(14) . . . . ?
C10' C10" N2' C1' -100.7(13) . . . . ?
N2 C10" N2' C1' -87.9(16) . . . . ?
C10 C10" N2' C2 -102(2) . . . . ?
C9 C10" N2' C2 -14(2) . . . . ?
C9' C10" N2' C2 22(2) . . . . ?
C10' C10" N2' C2 48.9(15) . . . . ?
N2 C10" N2' C2 61.7(14) . . . . ?
C9 C10" N2' C10 87(2) . . . . ?
C9' C10" N2' C10 124(3) . . . . ?
C10' C10" N2' C10 150(3) . . . . ?
N2 C10" N2' C10 163(3) . . . . ?
C10 C10" N2' C1 146(2) . . . . ?
C9 C10" N2' C1 -126.4(16) . . . . ?
C9' C10" N2' C1 -90.3(16) . . . . ?
C10' C10" N2' C1 -63.4(13) . . . . ?
N2 C10" N2' C1 -50.6(13) . . . . ?
C10 C10" N2' C10' -150(3) . . . . ?
C9 C10" N2' C10' -63.0(17) . . . . ?
C9' C10" N2' C10' -26.9(13) . . . . ?
N2 C10" N2' C10' 12.8(17) . . . . ?
C9' C10' N2' N2 -168(3) . . . . ?
C10" C10' N2' N2 162(2) . . . . ?
C9 C10' N2' N2 -162(2) . . . . ?
C10 C10' N2' N2 175(2) . . . . ?
C9' C10' N2' C2' -97.4(19) . . . . ?
C10" C10' N2' C2' -128.2(14) . . . . ?
C9 C10' N2' C2' -91.6(12) . . . . ?
N2 C10' N2' C2' 70(2) . . . . ?
C10 C10' N2' C2' -115.2(11) . . . . ?
C9' C10' N2' C1' 136.8(16) . . . . ?
C10" C10' N2' C1' 106.0(13) . . . . ?
C9 C10' N2' C1' 142.6(10) . . . . ?
N2 C10' N2' C1' -55.6(18) . . . . ?
C10 C10' N2' C1' 119.0(10) . . . . ?
C9' C10' N2' C2 -109.9(18) . . . . ?
C10" C10' N2' C2 -140.7(13) . . . . ?
C9 C10' N2' C2 -104.0(10) . . . . ?
N2 C10' N2' C2 57.8(18) . . . . ?
C10 C10' N2' C2 -127.7(10) . . . . ?
C9' C10' N2' C10 17.8(16) . . . . ?
C10" C10' N2' C10 -13.0(12) . . . . ?
C9 C10' N2' C10 23.6(10) . . . . ?
N2 C10' N2' C10 -175(2) . . . . ?
C9' C10' N2' C1 156.5(17) . . . . ?
C10" C10' N2' C1 125.7(12) . . . . ?
C9 C10' N2' C1 162.3(10) . . . . ?
N2 C10' N2' C1 -35.9(18) . . . . ?
C10 C10' N2' C1 138.7(9) . . . . ?
C9' C10' N2' C10" 30.8(16) . . . . ?
C9 C10' N2' C10" 36.6(11) . . . . ?
N2 C10' N2' C10" -162(2) . . . . ?
C10 C10' N2' C10" 13.0(12) . . . . ?
C4' C4 N3 C5 -97.2(8) . . . . ?
N4 C4 N3 C5 -11.8(8) . . . . ?
N4' C4 N3 C5 -44.0(6) . . . . ?
N4 C4 N3 C4' 85.4(10) . . . . ?
N4' C4 N3 C4' 53.2(7) . . . . ?
C4' C4 N3 Co1 103.9(8) . . . . ?
N4 C4 N3 Co1 -170.7(5) . . . . ?
N4' C4 N3 Co1 157.1(3) . . . . ?
C6 C5 N3 C4 19.6(6) . . . . ?
C6 C5 N3 C4' -17.7(6) . . . . ?
C6 C5 N3 Co1 177.6(3) . . . . ?
N4' C4' N3 C4 -81.5(9) . . . . ?
N4 C4' N3 C4 -52.2(8) . . . . ?
C4 C4' N3 C5 91.7(8) . . . . ?
N4' C4' N3 C5 10.1(7) . . . . ?
N4 C4' N3 C5 39.5(5) . . . . ?
C4 C4' N3 Co1 -103.1(8) . . . . ?
N4' C4' N3 Co1 175.4(4) . . . . ?
N4 C4' N3 Co1 -155.2(3) . . . . ?
C4 C4' N4' N4 -1.9(10) . . . . ?
N3 C4' N4' N4 66.7(8) . . . . ?
C4 C4' N4' C6 -68.8(9) . . . . ?
N3 C4' N4' C6 -0.1(8) . . . . ?
N4 C4' N4' C6 -66.8(7) . . . . ?
C4 C4' N4' C7' 110.2(10) . . . . ?
N3 C4' N4' C7' 178.9(7) . . . . ?
N4 C4' N4' C7' 112.2(11) . . . . ?
N3 C4' N4' C4 68.7(8) . . . . ?
N4 C4' N4' C4 1.9(10) . . . . ?
C4 C4' N4' C7 41.7(10) . . . . ?
N3 C4' N4' C7 110.4(7) . . . . ?
N4 C4' N4' C7 43.6(7) . . . . ?
C5 C6 N4' N4 -94.9(7) . . . . ?
C5 C6 N4' C4' -10.2(7) . . . . ?
N4 C6 N4' C4' 84.7(8) . . . . ?
C5 C6 N4' C7' 170.8(6) . . . . ?
N4 C6 N4' C7' -94.3(9) . . . . ?
C5 C6 N4' C4 -40.2(5) . . . . ?
N4 C6 N4' C4 54.7(7) . . . . ?
C5 C6 N4' C7 -133.0(5) . . . . ?
N4 C6 N4' C7 -38.2(7) . . . . ?
C8' C7' N4' N4 -30.2(14) . . . . ?
C8 C7' N4' N4 -3.6(11) . . . . ?
C7 C7' N4' N4 3.2(9) . . . . ?
C8' C7' N4' C4' -135.6(11) . . . . ?
C8 C7' N4' C4' -108.9(10) . . . . ?
C7 C7' N4' C4' -102.1(9) . . . . ?
N4 C7' N4' C4' -105.3(12) . . . . ?
C8' C7' N4' C6 43.3(13) . . . . ?
C8 C7' N4' C6 69.9(10) . . . . ?
C7 C7' N4' C6 76.7(8) . . . . ?
N4 C7' N4' C6 73.5(9) . . . . ?
C8' C7' N4' C4 -93.8(13) . . . . ?
C8 C7' N4' C4 -67.1(11) . . . . ?
C7 C7' N4' C4 -60.3(9) . . . . ?
N4 C7' N4' C4 -63.5(9) . . . . ?
C8' C7' N4' C7 -33.4(10) . . . . ?
C8 C7' N4' C7 -6.8(8) . . . . ?
N4 C7' N4' C7 -3.2(9) . . . . ?
C4' C4 N4' N4 177.8(12) . . . . ?
N3 C4 N4' N4 113.5(9) . . . . ?
N3 C4 N4' C4' -64.3(8) . . . . ?
N4 C4 N4' C4' -177.8(12) . . . . ?
C4' C4 N4' C6 116.9(8) . . . . ?
N3 C4 N4' C6 52.6(6) . . . . ?
N4 C4 N4' C6 -60.9(7) . . . . ?
C4' C4 N4' C7' -96.8(11) . . . . ?
N3 C4 N4' C7' -161.1(7) . . . . ?
N4 C4 N4' C7' 85.5(10) . . . . ?
C4' C4 N4' C7 -143.9(9) . . . . ?
N3 C4 N4' C7 151.8(6) . . . . ?
N4 C4 N4' C7 38.4(7) . . . . ?
C8 C7 N4' N4 -165.4(18) . . . . ?
C8' C7 N4' N4 -155.5(12) . . . . ?
C7' C7 N4' N4 -175.9(12) . . . . ?
C8 C7 N4' C4' 128.5(13) . . . . ?
N4 C7 N4' C4' -66.0(10) . . . . ?
C8' C7 N4' C4' 138.5(7) . . . . ?
C7' C7 N4' C4' 118.0(8) . . . . ?
C8 C7 N4' C6 -116.4(14) . . . . ?
N4 C7 N4' C6 49.1(9) . . . . ?
C8' C7 N4' C6 -106.4(7) . . . . ?
C7' C7 N4' C6 -126.8(7) . . . . ?
C8 C7 N4' C7' 10.5(12) . . . . ?
N4 C7 N4' C7' 175.9(12) . . . . ?
C8' C7 N4' C7' 20.4(6) . . . . ?
C8 C7 N4' C4 149.4(14) . . . . ?
N4 C7 N4' C4 -45.1(9) . . . . ?
C8' C7 N4' C4 159.4(7) . . . . ?
C7' C7 N4' C4 139.0(7) . . . . ?
C4' N4' N4 C4 1.2(6) . . . . ?
C6 N4' N4 C4 109.2(5) . . . . ?
C7' N4' N4 C4 -128.3(7) . . . . ?
C7 N4' N4 C4 -124.8(9) . . . . ?
C4' N4' N4 C6 -108.0(5) . . . . ?
C7' N4' N4 C6 122.5(6) . . . . ?
C4 N4' N4 C6 -109.2(5) . . . . ?
C7 N4' N4 C6 126.1(8) . . . . ?
C4' N4' N4 C7 126.0(8) . . . . ?
C6 N4' N4 C7 -126.1(8) . . . . ?
C7' N4' N4 C7 -3.6(10) . . . . ?
C4 N4' N4 C7 124.8(9) . . . . ?
C6 N4' N4 C4' 108.0(5) . . . . ?
C7' N4' N4 C4' -129.5(8) . . . . ?
C4 N4' N4 C4' -1.2(6) . . . . ?
C7 N4' N4 C4' -126.0(8) . . . . ?
C4' N4' N4 C7' 129.5(8) . . . . ?
C6 N4' N4 C7' -122.5(6) . . . . ?
C4 N4' N4 C7' 128.3(7) . . . . ?
C7 N4' N4 C7' 3.6(10) . . . . ?
C4' C4 N4 N4' -1.9(10) . . . . ?
N3 C4 N4 N4' -74.8(9) . . . . ?
C4' C4 N4 C6 73.8(9) . . . . ?
N3 C4 N4 C6 0.9(9) . . . . ?
N4' C4 N4 C6 75.7(7) . . . . ?
C4' C4 N4 C7 -108.2(11) . . . . ?
N3 C4 N4 C7 178.9(8) . . . . ?
N4' C4 N4 C7 -106.3(11) . . . . ?
N3 C4 N4 C4' -72.9(8) . . . . ?
N4' C4 N4 C4' 1.9(10) . . . . ?
C4' C4 N4 C7' -42.5(10) . . . . ?
N3 C4 N4 C7' -115.4(7) . . . . ?
N4' C4 N4 C7' -40.6(6) . . . . ?
C5 C6 N4 N4' 93.6(7) . . . . ?
C5 C6 N4 C4 10.7(8) . . . . ?
N4' C6 N4 C4 -82.9(8) . . . . ?
C5 C6 N4 C7 -167.2(8) . . . . ?
N4' C6 N4 C7 99.1(11) . . . . ?
C5 C6 N4 C4' 41.0(6) . . . . ?
N4' C6 N4 C4' -52.6(6) . . . . ?
C5 C6 N4 C7' 134.2(5) . . . . ?
N4' C6 N4 C7' 40.6(6) . . . . ?
C8 C7 N4 N4' 20(2) . . . . ?
C8' C7 N4 N4' 26.5(13) . . . . ?
C7' C7 N4 N4' 3.2(9) . . . . ?
C8 C7 N4 C4 117(2) . . . . ?
C8' C7 N4 C4 123.6(10) . . . . ?
C7' C7 N4 C4 100.4(9) . . . . ?
N4' C7 N4 C4 97.1(12) . . . . ?
C8 C7 N4 C6 -65(2) . . . . ?
C8' C7 N4 C6 -58.8(13) . . . . ?
C7' C7 N4 C6 -82.0(9) . . . . ?
N4' C7 N4 C6 -85.3(10) . . . . ?
C8 C7 N4 C4' 78(2) . . . . ?
C8' C7 N4 C4' 84.7(12) . . . . ?
C7' C7 N4 C4' 61.4(9) . . . . ?
N4' C7 N4 C4' 58.2(8) . . . . ?
C8 C7 N4 C7' 16.6(19) . . . . ?
C8' C7 N4 C7' 23.3(7) . . . . ?
N4' C7 N4 C7' -3.2(9) . . . . ?
C4 C4' N4 N4' 177.7(12) . . . . ?
N3 C4' N4 N4' -119.9(8) . . . . ?
N4' C4' N4 C4 -177.7(12) . . . . ?
N3 C4' N4 C4 62.4(8) . . . . ?
C4 C4' N4 C6 -113.1(9) . . . . ?
N4' C4' N4 C6 69.2(7) . . . . ?
N3 C4' N4 C6 -50.7(6) . . . . ?
C4 C4' N4 C7 95.3(11) . . . . ?
N4' C4' N4 C7 -82.4(10) . . . . ?
N3 C4' N4 C7 157.7(8) . . . . ?
C4 C4' N4 C7' 142.5(9) . . . . ?
N4' C4' N4 C7' -35.2(6) . . . . ?
N3 C4' N4 C7' -155.2(5) . . . . ?
C8' C7' N4 N4' 155.0(12) . . . . ?
C8 C7' N4 N4' 176.6(11) . . . . ?
C7 C7' N4 N4' -175.8(12) . . . . ?
C8' C7' N4 C4 -144.6(9) . . . . ?
C8 C7' N4 C4 -123.0(8) . . . . ?
N4' C7' N4 C4 60.4(9) . . . . ?
C7 C7' N4 C4 -115.5(10) . . . . ?
C8' C7' N4 C6 97.0(8) . . . . ?
C8 C7' N4 C6 118.5(7) . . . . ?
N4' C7' N4 C6 -58.1(8) . . . . ?
C7 C7' N4 C6 126.1(9) . . . . ?
C8' C7' N4 C7 -29.1(9) . . . . ?
C8 C7' N4 C7 -7.6(9) . . . . ?
N4' C7' N4 C7 175.8(12) . . . . ?
C8' C7' N4 C4' -165.2(8) . . . . ?
C8 C7' N4 C4' -143.7(7) . . . . ?
N4' C7' N4 C4' 39.7(7) . . . . ?
C7 C7' N4 C4' -136.1(8) . . . . ?
O1 C11 O2 Co1 -2.7(5) . . . . ?
C12 C11 O2 Co1 175.5(3) . . . . ?
O3 C14 O4 Co1 -4.2(4) . . . 3_766 ?
C13 C14 O4 Co1 179.4(2) . . . 3_766 ?
C11 O2 Co1 O4 178.5(3) . . . 3_766 ?
C11 O2 Co1 N1 -49.5(3) . . . 2_654 ?
C11 O2 Co1 N3 71.5(3) . . . . ?
C4 N3 Co1 O2 -125.1(5) . . . . ?
C5 N3 Co1 O2 81.5(4) . . . . ?
C4' N3 Co1 O2 -80.2(5) . . . . ?
C4 N3 Co1 O4 126.2(5) . . . 3_766 ?
C5 N3 Co1 O4 -27.2(4) . . . 3_766 ?
C4' N3 Co1 O4 171.1(5) . . . 3_766 ?
C4 N3 Co1 N1 6.1(5) . . . 2_654 ?
C5 N3 Co1 N1 -147.3(3) . . . 2_654 ?
C4' N3 Co1 N1 51.0(5) . . . 2_654 ?
